data_4345399
loop_
_publ_author_name
'Matsusaka, Yuko'
'Shitaya, Shoji'
'Nomura, Kotohiro'
'Inagaki, Akiko'

_publ_section_title
;
 Synthesis of Mono-, Di-, and Trinuclear Rhodium Diphosphine Complexes
 Containing Light-Harvesting Fluorene Backbones.
;
_journal_issue 3
_journal_name_full 'Inorganic chemistry'
_journal_page_first 1027
_journal_page_last 1030
_journal_paper_doi 10.1021/acs.inorgchem.6b02423
_journal_volume 56
_journal_year 2017
_chemical_formula_sum 'C89 H74 B2 Cl2 F8 P4 Rh2'
_chemical_formula_weight 1717.70
_chemical_name_systematic
; 
 ? 
;
_space_group_IT_number 2
_symmetry_cell_setting triclinic
_symmetry_space_group_name_Hall '-P 1'
_symmetry_space_group_name_H-M 'P -1'
_atom_sites_solution_hydrogens geom
_atom_sites_solution_primary direct
_atom_sites_solution_secondary difmap
_audit_creation_method SHELXL-97
_cell_angle_alpha 108.986(6)
_cell_angle_beta 93.280(6)
_cell_angle_gamma 94.100(3)
_cell_formula_units_Z 2
_cell_length_a 10.341(4)
_cell_length_b 19.814(9)
_cell_length_c 19.967(8)
_cell_measurement_reflns_used 10759
_cell_measurement_temperature 93(2)
_cell_measurement_theta_max 27.50
_cell_measurement_theta_min 3.10
_cell_volume 3845(3)
_computing_structure_refinement 'SHELXL-97 (Sheldrick, 1997)'
_computing_structure_solution 'SHELXS-97 (Sheldrick, 1990)'
_diffrn_ambient_temperature 93(2)
_diffrn_measured_fraction_theta_full 0.994
_diffrn_measured_fraction_theta_max 0.994
_diffrn_measurement_device_type 'Rigaku XtaLAB mini'
_diffrn_radiation_monochromator graphite
_diffrn_radiation_source 'fine-focus sealed tube'
_diffrn_radiation_type MoK\a
_diffrn_radiation_wavelength 0.71075
_diffrn_reflns_av_R_equivalents 0.0347
_diffrn_reflns_av_sigmaI/netI 0.0498
_diffrn_reflns_limit_h_max 13
_diffrn_reflns_limit_h_min -13
_diffrn_reflns_limit_k_max 25
_diffrn_reflns_limit_k_min -25
_diffrn_reflns_limit_l_max 25
_diffrn_reflns_limit_l_min -25
_diffrn_reflns_number 41052
_diffrn_reflns_theta_full 27.53
_diffrn_reflns_theta_max 27.53
_diffrn_reflns_theta_min 3.06
_exptl_absorpt_coefficient_mu 0.649
_exptl_absorpt_correction_T_max 0.8812
_exptl_absorpt_correction_T_min 0.8292
_exptl_absorpt_correction_type multi-scan
_exptl_crystal_colour colorless
_exptl_crystal_density_diffrn 1.484
_exptl_crystal_density_method 'not measured'
_exptl_crystal_description prismatic
_exptl_crystal_F_000 1748
_exptl_crystal_size_max 0.30
_exptl_crystal_size_mid 0.20
_exptl_crystal_size_min 0.20
_refine_diff_density_max 0.930
_refine_diff_density_min -1.080
_refine_diff_density_rms 0.083
_refine_ls_extinction_method none
_refine_ls_goodness_of_fit_ref 0.918
_refine_ls_hydrogen_treatment mixed
_refine_ls_matrix_type full
_refine_ls_number_parameters 1099
_refine_ls_number_reflns 17606
_refine_ls_number_restraints 0
_refine_ls_restrained_S_all 0.918
_refine_ls_R_factor_all 0.0539
_refine_ls_R_factor_gt 0.0404
_refine_ls_shift/su_max 0.129
_refine_ls_shift/su_mean 0.000
_refine_ls_structure_factor_coef Fsqd
_refine_ls_weighting_details 'calc w=1/[\s^2^(Fo^2^)+(0.1000P)^2^+0.0000P] where P=(Fo^2^+2Fc^2^)/3'
_refine_ls_weighting_scheme calc
_refine_ls_wR_factor_gt 0.1174
_refine_ls_wR_factor_ref 0.1336
_reflns_number_gt 14550
_reflns_number_total 17606
_reflns_threshold_expression >2sigma(I)
_cod_data_source_file 1Ph.cif
_cod_data_source_block shelxl
_cod_original_sg_symbol_H-M P-1
_cod_database_code 4345399

loop_
_symmetry_equiv_pos_as_xyz
'x, y, z'
'-x, -y, -z'

loop_
_atom_site_label
_atom_site_type_symbol
_atom_site_fract_x
_atom_site_fract_y
_atom_site_fract_z
_atom_site_U_iso_or_equiv
_atom_site_adp_type
_atom_site_occupancy
_atom_site_symmetry_multiplicity
_atom_site_calc_flag
_atom_site_refinement_flags
Rh1 Rh 0.19559(2) 0.328452(11) 0.946438(11) 0.01757(7) Uani 1 1 d .
P1 P 0.18267(6) 0.20610(4) 0.91876(4) 0.01531(14) Uani 1 1 d .
P2 P 0.20493(6) 0.30541(4) 1.05123(4) 0.01529(14) Uani 1 1 d .
C1 C 0.1264(3) 0.43544(15) 0.96559(16) 0.0233(6) Uani 1 1 d .
H67 H 0.064(3) 0.4439(17) 0.9982(18) 0.021(8) Uiso 1 1 d .
C2 C 0.2590(3) 0.44457(16) 0.97504(18) 0.0274(6) Uani 1 1 d .
H68 H 0.312(3) 0.4602(19) 1.014(2) 0.029(9) Uiso 1 1 d .
C3 C 0.3085(3) 0.43922(19) 0.90221(19) 0.0310(7) Uani 1 1 d .
H72 H 0.399(4) 0.453(2) 0.903(2) 0.057(13) Uiso 1 1 d .
C4 C 0.2002(3) 0.47461(19) 0.8732(2) 0.0332(7) Uani 1 1 d .
H66 H 0.213(4) 0.465(2) 0.822(2) 0.053(12) Uiso 1 1 d .
C5 C 0.0892(3) 0.42417(16) 0.88626(17) 0.0243(6) Uani 1 1 d .
H65 H 0.001(3) 0.4273(18) 0.8755(17) 0.023(8) Uiso 1 1 d .
C6 C 0.1378(3) 0.35121(17) 0.84780(15) 0.0253(6) Uani 1 1 d .
H69 H 0.084(4) 0.310(2) 0.816(2) 0.035(10) Uiso 1 1 d .
C7 C 0.2706(3) 0.36070(19) 0.85736(17) 0.0301(7) Uani 1 1 d .
C8 C 0.1474(2) 0.20660(14) 1.01214(13) 0.0152(5) Uani 1 1 d .
C9 C 0.0017(2) 0.19232(14) 1.01471(13) 0.0164(5) Uani 1 1 d .
C10 C -0.0242(3) 0.13340(14) 1.03824(14) 0.0185(5) Uani 1 1 d .
C11 C 0.0997(3) 0.10858(15) 1.05489(14) 0.0193(5) Uani 1 1 d .
C12 C 0.2020(3) 0.15200(14) 1.04147(13) 0.0163(5) Uani 1 1 d .
C13 C -0.0989(3) 0.22844(16) 0.99819(14) 0.0212(6) Uani 1 1 d .
H1 H -0.0818 0.2686 0.9828 0.025 Uiso 1 1 calc R
C14 C -0.2260(3) 0.20417(18) 1.00476(16) 0.0287(7) Uani 1 1 d .
H2 H -0.2962 0.2282 0.9936 0.034 Uiso 1 1 calc R
C15 C -0.2524(3) 0.14529(18) 1.02749(17) 0.0315(7) Uani 1 1 d .
H3 H -0.3399 0.1294 1.0310 0.038 Uiso 1 1 calc R
C16 C -0.1513(3) 0.10976(17) 1.04505(16) 0.0277(6) Uani 1 1 d .
H4 H -0.1686 0.0702 1.0613 0.033 Uiso 1 1 calc R
C17 C 0.1257(3) 0.05404(15) 1.08199(16) 0.0263(6) Uani 1 1 d .
H5 H 0.0567 0.0248 1.0911 0.032 Uiso 1 1 calc R
C18 C 0.2550(3) 0.04312(16) 1.09550(17) 0.0307(7) Uani 1 1 d .
H6 H 0.2742 0.0056 1.1133 0.037 Uiso 1 1 calc R
C19 C 0.3557(3) 0.08642(16) 1.08315(16) 0.0281(6) Uani 1 1 d .
H7 H 0.4432 0.0789 1.0938 0.034 Uiso 1 1 calc R
C20 C 0.3310(3) 0.14094(15) 1.05536(15) 0.0212(5) Uani 1 1 d .
H8 H 0.4005 0.1698 1.0461 0.025 Uiso 1 1 calc R
C21 C 0.0527(3) 0.14902(15) 0.85456(14) 0.0191(5) Uani 1 1 d .
C22 C -0.0450(3) 0.18441(17) 0.83214(14) 0.0223(6) Uani 1 1 d .
H9 H -0.0448 0.2349 0.8525 0.027 Uiso 1 1 calc R
C23 C -0.1426(3) 0.14525(19) 0.77980(15) 0.0278(7) Uani 1 1 d .
H10 H -0.2082 0.1696 0.7647 0.033 Uiso 1 1 calc R
C24 C -0.1455(3) 0.07172(19) 0.74972(17) 0.0318(7) Uani 1 1 d .
H11 H -0.2124 0.0457 0.7142 0.038 Uiso 1 1 calc R
C25 C -0.0491(3) 0.03587(18) 0.77198(17) 0.0319(7) Uani 1 1 d .
H12 H -0.0507 -0.0147 0.7515 0.038 Uiso 1 1 calc R
C26 C 0.0499(3) 0.07386(16) 0.82422(16) 0.0257(6) Uani 1 1 d .
H13 H 0.1150 0.0491 0.8392 0.031 Uiso 1 1 calc R
C27 C 0.3323(3) 0.16395(14) 0.89644(14) 0.0170(5) Uani 1 1 d .
C28 C 0.4329(3) 0.20491(15) 0.87906(14) 0.0185(5) Uani 1 1 d .
H14 H 0.4215 0.2527 0.8810 0.022 Uiso 1 1 calc R
C29 C 0.5489(3) 0.17627(16) 0.85901(15) 0.0228(6) Uani 1 1 d .
H15 H 0.6165 0.2044 0.8473 0.027 Uiso 1 1 calc R
C30 C 0.5664(3) 0.10672(16) 0.85611(15) 0.0234(6) Uani 1 1 d .
H16 H 0.6455 0.0871 0.8418 0.028 Uiso 1 1 calc R
C31 C 0.4683(3) 0.06573(16) 0.87405(15) 0.0236(6) Uani 1 1 d .
H17 H 0.4809 0.0183 0.8726 0.028 Uiso 1 1 calc R
C32 C 0.3513(3) 0.09402(15) 0.89415(15) 0.0204(5) Uani 1 1 d .
H18 H 0.2844 0.0658 0.9063 0.024 Uiso 1 1 calc R
C33 C 0.1136(3) 0.34766(14) 1.12609(13) 0.0170(5) Uani 1 1 d .
C34 C 0.0500(3) 0.31197(15) 1.16672(15) 0.0212(6) Uani 1 1 d .
H19 H 0.0512 0.2616 1.1552 0.025 Uiso 1 1 calc R
C35 C -0.0149(3) 0.35045(17) 1.22402(15) 0.0244(6) Uani 1 1 d .
H20 H -0.0586 0.3260 1.2512 0.029 Uiso 1 1 calc R
C36 C -0.0164(3) 0.42441(17) 1.24195(15) 0.0279(7) Uani 1 1 d .
H21 H -0.0622 0.4503 1.2806 0.033 Uiso 1 1 calc R
C37 C 0.0494(3) 0.45989(17) 1.20290(15) 0.0304(7) Uani 1 1 d .
H22 H 0.0504 0.5105 1.2158 0.036 Uiso 1 1 calc R
C38 C 0.1142(3) 0.42218(15) 1.14477(15) 0.0234(6) Uani 1 1 d .
H23 H 0.1585 0.4470 1.1180 0.028 Uiso 1 1 calc R
C39 C 0.3701(3) 0.31385(14) 1.09115(15) 0.0201(5) Uani 1 1 d .
C40 C 0.4730(3) 0.33430(15) 1.05742(16) 0.0235(6) Uani 1 1 d .
H24 H 0.4559 0.3436 1.0141 0.028 Uiso 1 1 calc R
C41 C 0.6004(3) 0.34109(16) 1.08689(18) 0.0299(7) Uani 1 1 d .
H25 H 0.6702 0.3559 1.0644 0.036 Uiso 1 1 calc R
C42 C 0.6252(3) 0.32598(17) 1.14974(19) 0.0338(8) Uani 1 1 d .
H26 H 0.7123 0.3293 1.1693 0.041 Uiso 1 1 calc R
C43 C 0.5231(3) 0.30602(17) 1.18392(17) 0.0294(7) Uani 1 1 d .
H27 H 0.5405 0.2958 1.2267 0.035 Uiso 1 1 calc R
C44 C 0.3956(3) 0.30099(15) 1.15545(15) 0.0228(6) Uani 1 1 d .
H28 H 0.3257 0.2888 1.1796 0.027 Uiso 1 1 calc R
Rh2 Rh 0.26514(2) 0.323803(11) 0.459395(11) 0.01904(7) Uani 1 1 d .
P3 P 0.23531(7) 0.20581(4) 0.45752(4) 0.01693(14) Uani 1 1 d .
P4 P 0.25713(7) 0.32525(4) 0.57365(4) 0.01696(14) Uani 1 1 d .
C45 C 0.3719(3) 0.42666(16) 0.46667(17) 0.0264(6) Uani 1 1 d .
H62 H 0.434(3) 0.4417(19) 0.5056(19) 0.029(9) Uiso 1 1 d .
C46 C 0.2414(3) 0.43508(16) 0.46473(18) 0.0259(6) Uani 1 1 d .
H61 H 0.198(4) 0.455(2) 0.502(2) 0.035(10) Uiso 1 1 d .
C47 C 0.1919(3) 0.41515(17) 0.38575(17) 0.0260(6) Uani 1 1 d .
H59 H 0.113(4) 0.429(2) 0.378(2) 0.033(10) Uiso 1 1 d .
C48 C 0.3125(3) 0.44539(19) 0.35772(19) 0.0298(7) Uani 1 1 d .
H60 H 0.332(3) 0.4973(19) 0.3802(18) 0.024(8) Uiso 1 1 d .
C49 C 0.4068(3) 0.40387(18) 0.38883(18) 0.0290(7) Uani 1 1 d .
H63 H 0.494(4) 0.4071(19) 0.3840(19) 0.033(10) Uiso 1 1 d .
C50 C 0.3365(3) 0.32767(16) 0.35680(16) 0.0268(6) Uani 1 1 d .
H57 H 0.386(4) 0.281(2) 0.331(2) 0.050(12) Uiso 1 1 d .
C51 C 0.2066(3) 0.33441(17) 0.35453(15) 0.0252(6) Uani 1 1 d .
C52 C 0.3005(3) 0.23044(14) 0.55448(14) 0.0172(5) Uani 1 1 d .
C53 C 0.2668(3) 0.18725(14) 0.60223(14) 0.0203(5) Uani 1 1 d .
C54 C 0.3824(3) 0.16735(15) 0.62866(15) 0.0243(6) Uani 1 1 d .
C55 C 0.4932(3) 0.19190(16) 0.59779(15) 0.0246(6) Uani 1 1 d .
C56 C 0.4490(3) 0.23079(15) 0.55514(14) 0.0207(6) Uani 1 1 d .
C57 C 0.1480(3) 0.16946(16) 0.62317(16) 0.0264(6) Uani 1 1 d .
H29 H 0.0701 0.1825 0.6052 0.032 Uiso 1 1 calc R
C58 C 0.1447(3) 0.13152(18) 0.67174(17) 0.0335(7) Uani 1 1 d .
H30 H 0.0637 0.1183 0.6864 0.040 Uiso 1 1 calc R
C59 C 0.3783(3) 0.13075(16) 0.67784(16) 0.0303(7) Uani 1 1 d .
H31 H 0.4560 0.1182 0.6966 0.036 Uiso 1 1 calc R
C60 C 0.6258(3) 0.18166(18) 0.60393(18) 0.0320(7) Uani 1 1 d .
H32 H 0.6572 0.1562 0.6335 0.038 Uiso 1 1 calc R
C61 C 0.7098(3) 0.2097(2) 0.5657(2) 0.0386(8) Uani 1 1 d .
H33 H 0.7993 0.2021 0.5684 0.046 Uiso 1 1 calc R
C62 C 0.6667(3) 0.24833(19) 0.52396(19) 0.0347(7) Uani 1 1 d .
H34 H 0.7268 0.2674 0.4989 0.042 Uiso 1 1 calc R
C63 C 0.5355(3) 0.25963(16) 0.51822(16) 0.0256(6) Uani 1 1 d .
H35 H 0.5056 0.2865 0.4897 0.031 Uiso 1 1 calc R
C64 C 0.3292(3) 0.13620(15) 0.40454(15) 0.0197(5) Uani 1 1 d .
C65 C 0.3433(3) 0.13335(16) 0.33431(16) 0.0253(6) Uani 1 1 d .
H36 H 0.3033 0.1664 0.3163 0.030 Uiso 1 1 calc R
C66 C 0.4151(3) 0.08261(17) 0.29073(16) 0.0299(7) Uani 1 1 d .
H37 H 0.4241 0.0808 0.2431 0.036 Uiso 1 1 calc R
C67 C 0.4735(3) 0.03470(17) 0.31732(17) 0.0277(6) Uani 1 1 d .
H38 H 0.5251 0.0010 0.2882 0.033 Uiso 1 1 calc R
C68 C 0.4572(3) 0.03546(16) 0.38612(16) 0.0258(6) Uani 1 1 d .
H39 H 0.4950 0.0013 0.4033 0.031 Uiso 1 1 calc R
C69 C 0.3857(3) 0.08626(15) 0.42986(16) 0.0239(6) Uani 1 1 d .
H40 H 0.3751 0.0870 0.4770 0.029 Uiso 1 1 calc R
C70 C 0.0734(3) 0.15829(15) 0.44439(15) 0.0219(6) Uani 1 1 d .
C71 C -0.0314(3) 0.18767(18) 0.42140(15) 0.0268(6) Uani 1 1 d .
H41 H -0.0203 0.2342 0.4175 0.032 Uiso 1 1 calc R
C72 C -0.1532(3) 0.1482(2) 0.40407(18) 0.0368(8) Uani 1 1 d .
H42 H -0.2247 0.1679 0.3878 0.044 Uiso 1 1 calc R
C73 C -0.1706(3) 0.0812(2) 0.41031(19) 0.0395(8) Uani 1 1 d .
H43 H -0.2538 0.0547 0.3980 0.047 Uiso 1 1 calc R
C74 C -0.0667(3) 0.05170(19) 0.4347(2) 0.0377(8) Uani 1 1 d .
H44 H -0.0794 0.0058 0.4400 0.045 Uiso 1 1 calc R
C75 C 0.0554(3) 0.08982(16) 0.45106(17) 0.0270(6) Uani 1 1 d .
H45 H 0.1268 0.0696 0.4668 0.032 Uiso 1 1 calc R
C76 C 0.3588(3) 0.38575(15) 0.64908(14) 0.0202(5) Uani 1 1 d .
C77 C 0.4395(3) 0.36559(17) 0.69605(15) 0.0264(6) Uani 1 1 d .
H46 H 0.4469 0.3162 0.6887 0.032 Uiso 1 1 calc R
C78 C 0.5100(3) 0.41817(19) 0.75428(17) 0.0329(7) Uani 1 1 d .
H47 H 0.5653 0.4043 0.7862 0.040 Uiso 1 1 calc R
C79 C 0.4991(3) 0.48944(19) 0.76513(16) 0.0343(8) Uani 1 1 d .
H48 H 0.5476 0.5249 0.8042 0.041 Uiso 1 1 calc R
C80 C 0.4170(4) 0.50991(17) 0.71890(16) 0.0352(8) Uani 1 1 d .
H49 H 0.4080 0.5593 0.7272 0.042 Uiso 1 1 calc R
C81 C 0.3483(3) 0.45845(16) 0.66091(16) 0.0286(7) Uani 1 1 d .
H50 H 0.2937 0.4727 0.6290 0.034 Uiso 1 1 calc R
C82 C 0.0948(3) 0.33721(14) 0.60431(14) 0.0193(5) Uani 1 1 d .
C83 C 0.0652(3) 0.33202(15) 0.67034(15) 0.0234(6) Uani 1 1 d .
H51 H 0.1269 0.3166 0.6980 0.028 Uiso 1 1 calc R
C84 C -0.0555(3) 0.34961(16) 0.69514(16) 0.0275(6) Uani 1 1 d .
H52 H -0.0777 0.3441 0.7387 0.033 Uiso 1 1 calc R
C85 C -0.1431(3) 0.37513(17) 0.65627(17) 0.0302(7) Uani 1 1 d .
H53 H -0.2243 0.3881 0.6739 0.036 Uiso 1 1 calc R
C86 C -0.1131(3) 0.38202(17) 0.59155(17) 0.0289(7) Uani 1 1 d .
H54 H -0.1732 0.4002 0.5655 0.035 Uiso 1 1 calc R
C87 C 0.0051(3) 0.36217(15) 0.56516(15) 0.0235(6) Uani 1 1 d .
H55 H 0.0248 0.3656 0.5204 0.028 Uiso 1 1 calc R
B1 B -0.2656(3) 0.36573(19) 0.8922(2) 0.0282(7) Uani 1 1 d .
F1 F -0.249(2) 0.4311(5) 0.8806(8) 0.025(2) Uiso 0.53(8) 1 d P
F2 F -0.2324(12) 0.4225(8) 0.8663(14) 0.025(3) Uiso 0.41(7) 1 d P
F3 F -0.219(7) 0.4330(17) 0.885(3) 0.000(15) Uiso 0.08(6) 1 d P
F4 F -0.176(3) 0.3813(13) 0.9608(8) 0.023(5) Uiso 0.25(6) 1 d P
F5 F -0.1836(10) 0.3582(8) 0.9415(8) 0.032(3) Uiso 0.39(3) 1 d P
F6 F -0.208(3) 0.3721(7) 0.9608(7) 0.027(3) Uiso 0.35(6) 1 d P
F7 F -0.4007(6) 0.3517(6) 0.8916(9) 0.029(2) Uiso 0.46(4) 1 d P
F8 F -0.3895(16) 0.353(2) 0.9133(14) 0.014(10) Uiso 0.17(8) 1 d P
F9 F -0.3940(9) 0.368(2) 0.9134(10) 0.037(3) Uiso 0.38(9) 1 d P
F10 F -0.269(2) 0.3064(5) 0.8240(8) 0.030(4) Uiso 0.24(3) 1 d P
F11 F -0.225(2) 0.3084(5) 0.8316(19) 0.028(5) Uiso 0.33(10) 1 d P
F12 F -0.2284(9) 0.3072(4) 0.8464(18) 0.036(3) Uiso 0.42(9) 1 d P
B2 B -0.2320(5) 0.3559(3) 1.3829(2) 0.0514(13) Uani 1 1 d .
F13 F -0.329(3) 0.2816(13) 1.366(3) 0.062(9) Uiso 0.14(4) 1 d P
F14 F -0.3389(11) 0.2839(6) 1.3442(11) 0.034(5) Uiso 0.29(4) 1 d P
F15 F -0.309(2) 0.3089(19) 1.3262(11) 0.046(7) Uiso 0.157(15) 1 d P
F16 F -0.2866(9) 0.3402(11) 1.3197(4) 0.031(3) Uiso 0.315(19) 1 d P
F17 F -0.2690(13) 0.3723(19) 1.3251(11) 0.039(4) Uiso 0.29(3) 1 d P
F18 F -0.2553(12) 0.3969(12) 1.3440(12) 0.032(4) Uiso 0.27(3) 1 d P
F19 F -0.204(4) 0.4197(14) 1.3769(15) 0.040(7) Uiso 0.135(15) 1 d P
F20 F -0.152(3) 0.4348(13) 1.389(2) 0.000(17) Uiso 0.08(5) 1 d P
F21 F -0.1447(15) 0.4326(6) 1.4029(18) 0.053(5) Uiso 0.32(5) 1 d P
F22 F -0.266(3) 0.3947(17) 1.4450(7) 0.053(5) Uiso 0.23(3) 1 d P
F23 F -0.2951(8) 0.3749(7) 1.4446(3) 0.035(3) Uiso 0.59(5) 1 d P
F24 F -0.2945(16) 0.347(2) 1.4366(10) 0.068(7) Uiso 0.22(3) 1 d P
F25 F -0.1390(16) 0.3144(9) 1.3883(9) 0.035(3) Uiso 0.37(5) 1 d P
F26 F -0.1103(16) 0.3331(15) 1.3894(13) 0.030(4) Uiso 0.33(6) 1 d P
F27 F -0.1184(13) 0.3180(11) 1.3710(18) 0.029(5) Uiso 0.30(6) 1 d P
C88 C -0.1751(4) 0.1771(2) 1.2302(2) 0.0436(9) Uani 1 1 d .
H88 H -0.189(5) 0.210(3) 1.281(3) 0.082(17) Uiso 1 1 d .
Cl1 Cl -0.01020(9) 0.16012(5) 1.23471(5) 0.0399(2) Uani 1 1 d .
Cl2 Cl -0.27731(12) 0.09554(6) 1.21011(6) 0.0621(3) Uani 1 1 d .
C89 C 0.2597(4) 0.11334(17) 0.69834(17) 0.0342(7) Uani 1 1 d .
H56 H 0.2559 0.0882 0.7315 0.041 Uiso 1 1 calc R
H58 H 0.135(3) 0.2970(17) 0.3297(17) 0.019(8) Uiso 1 1 d .
H70 H 0.196(3) 0.5233(18) 0.9008(17) 0.017(8) Uiso 1 1 d .
H71 H 0.337(4) 0.334(2) 0.835(2) 0.052(12) Uiso 1 1 d .
H64 H 0.301(4) 0.430(2) 0.305(2) 0.046(11) Uiso 1 1 d .
H89 H -0.196(4) 0.198(2) 1.194(2) 0.039(11) Uiso 1 1 d .

loop_
_atom_site_aniso_label
_atom_site_aniso_U_11
_atom_site_aniso_U_22
_atom_site_aniso_U_33
_atom_site_aniso_U_23
_atom_site_aniso_U_13
_atom_site_aniso_U_12
Rh1 0.02221(12) 0.01750(12) 0.01577(11) 0.00847(8) 0.00359(8) 0.00428(8)
P1 0.0155(3) 0.0164(3) 0.0150(3) 0.0061(3) 0.0026(2) 0.0029(2)
P2 0.0167(3) 0.0154(3) 0.0148(3) 0.0063(2) 0.0012(2) 0.0017(2)
C1 0.0339(16) 0.0153(13) 0.0248(14) 0.0110(11) 0.0066(12) 0.0061(12)
C2 0.0325(16) 0.0219(15) 0.0297(16) 0.0142(13) -0.0052(13) -0.0054(12)
C3 0.0223(15) 0.0416(19) 0.0395(18) 0.0285(16) 0.0033(13) -0.0012(13)
C4 0.0347(17) 0.0331(18) 0.042(2) 0.0266(16) 0.0048(15) 0.0034(14)
C5 0.0222(14) 0.0264(15) 0.0304(16) 0.0179(13) -0.0003(12) 0.0034(12)
C6 0.0347(16) 0.0305(16) 0.0162(13) 0.0149(12) 0.0035(12) 0.0039(13)
C7 0.0309(16) 0.0451(19) 0.0278(16) 0.0265(15) 0.0118(13) 0.0146(15)
C8 0.0130(11) 0.0186(12) 0.0158(12) 0.0071(10) 0.0038(9) 0.0037(10)
C9 0.0152(12) 0.0188(12) 0.0137(12) 0.0029(10) 0.0047(9) 0.0010(10)
C10 0.0213(13) 0.0179(12) 0.0132(12) 0.0014(10) 0.0030(10) -0.0009(10)
C11 0.0254(13) 0.0180(13) 0.0139(12) 0.0046(10) 0.0036(10) -0.0007(11)
C12 0.0212(13) 0.0157(12) 0.0133(12) 0.0058(10) 0.0027(10) 0.0044(10)
C13 0.0197(13) 0.0246(14) 0.0153(12) 0.0012(11) -0.0003(10) 0.0046(11)
C14 0.0170(13) 0.0388(18) 0.0219(14) -0.0022(13) 0.0029(11) 0.0048(12)
C15 0.0160(13) 0.0399(18) 0.0295(16) 0.0001(14) 0.0067(12) -0.0064(13)
C16 0.0262(15) 0.0285(15) 0.0237(15) 0.0032(12) 0.0068(12) -0.0060(12)
C17 0.0381(17) 0.0186(14) 0.0229(14) 0.0085(12) 0.0049(12) -0.0016(12)
C18 0.0432(18) 0.0216(15) 0.0315(16) 0.0142(13) 0.0014(14) 0.0061(13)
C19 0.0322(16) 0.0268(15) 0.0273(15) 0.0110(13) -0.0019(12) 0.0113(13)
C20 0.0219(13) 0.0219(13) 0.0206(13) 0.0084(11) -0.0012(11) 0.0041(11)
C21 0.0183(12) 0.0252(14) 0.0139(12) 0.0067(11) 0.0039(10) -0.0001(11)
C22 0.0189(13) 0.0323(15) 0.0160(13) 0.0076(11) 0.0036(10) 0.0046(12)
C23 0.0161(13) 0.0479(19) 0.0192(14) 0.0112(13) 0.0023(11) 0.0006(13)
C24 0.0232(15) 0.0438(19) 0.0257(15) 0.0118(14) -0.0026(12) -0.0121(14)
C25 0.0322(16) 0.0299(16) 0.0303(16) 0.0092(13) -0.0024(13) -0.0110(13)
C26 0.0269(14) 0.0236(14) 0.0272(15) 0.0111(12) -0.0027(12) -0.0027(12)
C27 0.0178(12) 0.0184(13) 0.0137(12) 0.0035(10) 0.0021(10) 0.0023(10)
C28 0.0176(12) 0.0202(13) 0.0178(12) 0.0069(10) 0.0000(10) 0.0003(10)
C29 0.0186(13) 0.0260(14) 0.0236(14) 0.0078(12) 0.0033(11) 0.0015(11)
C30 0.0199(13) 0.0260(14) 0.0225(14) 0.0041(11) 0.0068(11) 0.0054(11)
C31 0.0239(14) 0.0216(14) 0.0249(14) 0.0064(11) 0.0028(11) 0.0054(11)
C32 0.0204(13) 0.0183(13) 0.0215(13) 0.0052(11) 0.0045(11) -0.0002(11)
C33 0.0200(12) 0.0173(12) 0.0133(12) 0.0037(10) 0.0008(10) 0.0053(10)
C34 0.0238(13) 0.0177(13) 0.0200(13) 0.0040(11) 0.0002(11) -0.0005(11)
C35 0.0230(14) 0.0315(16) 0.0151(13) 0.0037(11) 0.0015(11) -0.0008(12)
C36 0.0282(15) 0.0368(17) 0.0159(13) 0.0027(12) -0.0004(11) 0.0161(13)
C37 0.0502(19) 0.0223(15) 0.0182(14) 0.0044(12) -0.0014(13) 0.0151(14)
C38 0.0327(15) 0.0178(13) 0.0200(13) 0.0068(11) -0.0019(11) 0.0051(12)
C39 0.0231(13) 0.0143(12) 0.0195(13) 0.0021(10) -0.0002(11) -0.0007(10)
C40 0.0221(13) 0.0164(13) 0.0287(15) 0.0030(11) 0.0033(11) 0.0007(11)
C41 0.0203(14) 0.0227(15) 0.0390(18) 0.0004(13) 0.0047(13) -0.0021(12)
C42 0.0182(14) 0.0286(16) 0.0432(19) -0.0032(14) -0.0075(13) 0.0069(12)
C43 0.0309(16) 0.0269(15) 0.0253(15) 0.0022(12) -0.0075(12) 0.0078(13)
C44 0.0244(14) 0.0195(13) 0.0206(13) 0.0019(11) -0.0029(11) 0.0031(11)
Rh2 0.02560(12) 0.01652(12) 0.01475(11) 0.00544(8) 0.00112(8) -0.00038(9)
P3 0.0192(3) 0.0162(3) 0.0152(3) 0.0048(3) 0.0022(3) 0.0018(3)
P4 0.0213(3) 0.0150(3) 0.0142(3) 0.0045(3) 0.0004(3) 0.0017(3)
C45 0.0332(16) 0.0185(14) 0.0281(15) 0.0106(12) -0.0036(13) -0.0032(12)
C46 0.0332(16) 0.0163(13) 0.0306(16) 0.0100(12) 0.0073(13) 0.0032(12)
C47 0.0264(15) 0.0304(16) 0.0295(16) 0.0196(13) 0.0049(12) 0.0080(13)
C48 0.0324(16) 0.0321(17) 0.0345(18) 0.0224(15) 0.0071(14) 0.0076(14)
C49 0.0240(15) 0.0320(16) 0.0404(18) 0.0240(14) 0.0077(13) 0.0026(13)
C50 0.0385(17) 0.0249(15) 0.0224(14) 0.0134(12) 0.0102(13) 0.0059(13)
C51 0.0322(16) 0.0317(16) 0.0134(13) 0.0107(12) -0.0011(11) 0.0005(13)
C52 0.0189(12) 0.0171(12) 0.0147(12) 0.0039(10) 0.0025(10) 0.0015(10)
C53 0.0294(14) 0.0149(12) 0.0169(13) 0.0052(10) 0.0038(11) 0.0032(11)
C54 0.0346(16) 0.0183(13) 0.0168(13) 0.0014(11) -0.0009(11) 0.0069(12)
C55 0.0254(14) 0.0248(14) 0.0210(14) 0.0038(12) -0.0005(11) 0.0062(12)
C56 0.0193(13) 0.0217(13) 0.0171(13) 0.0017(11) -0.0035(10) 0.0022(11)
C57 0.0322(15) 0.0223(14) 0.0259(15) 0.0078(12) 0.0117(12) 0.0048(12)
C58 0.0429(19) 0.0298(16) 0.0288(16) 0.0084(13) 0.0185(14) 0.0034(14)
C59 0.0473(19) 0.0242(15) 0.0210(14) 0.0078(12) 0.0031(13) 0.0122(14)
C60 0.0286(16) 0.0349(17) 0.0309(16) 0.0077(14) -0.0025(13) 0.0109(14)
C61 0.0215(15) 0.043(2) 0.044(2) 0.0057(16) -0.0015(14) 0.0024(14)
C62 0.0254(15) 0.0334(17) 0.0377(18) 0.0028(14) 0.0016(14) -0.0027(13)
C63 0.0238(14) 0.0225(14) 0.0267(15) 0.0044(12) -0.0001(12) -0.0018(12)
C64 0.0180(12) 0.0179(13) 0.0207(13) 0.0029(11) 0.0033(10) 0.0005(10)
C65 0.0319(15) 0.0202(14) 0.0235(14) 0.0064(11) 0.0043(12) 0.0029(12)
C66 0.0373(17) 0.0301(16) 0.0196(14) 0.0038(12) 0.0084(13) 0.0007(14)
C67 0.0241(14) 0.0269(15) 0.0272(15) 0.0014(12) 0.0073(12) 0.0019(12)
C68 0.0254(14) 0.0220(14) 0.0267(15) 0.0034(12) -0.0011(12) 0.0055(12)
C69 0.0266(14) 0.0204(14) 0.0216(14) 0.0030(11) 0.0023(11) 0.0006(11)
C70 0.0212(13) 0.0215(14) 0.0208(13) 0.0045(11) 0.0025(11) -0.0013(11)
C71 0.0233(14) 0.0350(17) 0.0211(14) 0.0074(12) 0.0034(11) 0.0046(13)
C72 0.0219(15) 0.053(2) 0.0328(17) 0.0106(16) -0.0011(13) 0.0043(15)
C73 0.0225(15) 0.050(2) 0.0369(19) 0.0065(16) 0.0000(14) -0.0119(15)
C74 0.0321(17) 0.0329(18) 0.044(2) 0.0104(16) 0.0039(15) -0.0106(14)
C75 0.0260(15) 0.0196(14) 0.0318(16) 0.0038(12) 0.0029(12) 0.0015(12)
C76 0.0220(13) 0.0194(13) 0.0162(12) 0.0030(10) 0.0001(10) -0.0024(11)
C77 0.0254(14) 0.0296(16) 0.0201(14) 0.0029(12) 0.0000(11) 0.0030(12)
C78 0.0280(15) 0.0432(19) 0.0210(15) 0.0032(14) -0.0018(12) -0.0010(14)
C79 0.0356(17) 0.0378(18) 0.0167(14) -0.0041(13) 0.0022(12) -0.0172(14)
C80 0.058(2) 0.0222(15) 0.0198(15) 0.0011(12) 0.0083(14) -0.0088(15)
C81 0.0437(18) 0.0201(14) 0.0204(14) 0.0050(12) 0.0052(13) -0.0011(13)
C82 0.0232(13) 0.0159(12) 0.0157(12) 0.0010(10) 0.0012(10) 0.0023(10)
C83 0.0247(14) 0.0236(14) 0.0182(13) 0.0019(11) 0.0002(11) 0.0033(11)
C84 0.0281(15) 0.0285(15) 0.0197(14) -0.0007(12) 0.0041(12) 0.0029(13)
C85 0.0236(14) 0.0321(16) 0.0289(16) 0.0013(13) 0.0018(12) 0.0061(13)
C86 0.0253(14) 0.0293(16) 0.0286(16) 0.0053(13) -0.0048(12) 0.0057(12)
C87 0.0271(14) 0.0216(14) 0.0197(13) 0.0042(11) -0.0001(11) 0.0024(11)
B1 0.0243(16) 0.0259(17) 0.040(2) 0.0178(15) 0.0038(14) 0.0035(14)
B2 0.069(3) 0.072(3) 0.029(2) 0.028(2) 0.016(2) 0.048(3)
C88 0.045(2) 0.0350(19) 0.041(2) 0.0022(17) 0.0096(17) -0.0108(17)
Cl1 0.0509(5) 0.0327(4) 0.0351(4) 0.0096(3) 0.0126(4) -0.0016(4)
Cl2 0.0656(7) 0.0624(7) 0.0455(6) 0.0070(5) 0.0134(5) -0.0329(6)
C89 0.055(2) 0.0269(16) 0.0261(16) 0.0120(13) 0.0126(15) 0.0128(15)

loop_
_atom_type_symbol
_atom_type_description
_atom_type_scat_dispersion_real
_atom_type_scat_dispersion_imag
_atom_type_scat_source
C C 0.0033 0.0016 'International Tables Vol C Tables 4.2.6.8 and 6.1.1.4'
H H 0.0000 0.0000 'International Tables Vol C Tables 4.2.6.8 and 6.1.1.4'
B B 0.0013 0.0007 'International Tables Vol C Tables 4.2.6.8 and 6.1.1.4'
F F 0.0171 0.0103 'International Tables Vol C Tables 4.2.6.8 and 6.1.1.4'
P P 0.1023 0.0942 'International Tables Vol C Tables 4.2.6.8 and 6.1.1.4'
Rh Rh -1.1178 0.9187 'International Tables Vol C Tables 4.2.6.8 and 6.1.1.4'
Cl Cl 0.1484 0.1585 'International Tables Vol C Tables 4.2.6.8 and 6.1.1.4'

loop_
_geom_angle_atom_site_label_1
_geom_angle_atom_site_label_2
_geom_angle_atom_site_label_3
_geom_angle
C1 Rh1 C6 66.17(11)
C1 Rh1 C2 35.89(12)
C6 Rh1 C2 77.33(12)
C1 Rh1 C7 77.22(12)
C6 Rh1 C7 35.74(12)
C2 Rh1 C7 65.51(13)
C1 Rh1 P2 108.26(8)
C6 Rh1 P2 166.75(9)
C2 Rh1 P2 105.45(9)
C7 Rh1 P2 157.16(9)
C1 Rh1 P1 157.86(9)
C6 Rh1 P1 107.48(9)
C2 Rh1 P1 166.24(9)
C7 Rh1 P1 110.59(10)
P2 Rh1 P1 72.93(3)
C27 P1 C21 106.57(13)
C27 P1 C8 108.24(11)
C21 P1 C8 108.77(12)
C27 P1 Rh1 116.56(9)
C21 P1 Rh1 120.17(9)
C8 P1 Rh1 95.30(8)
C33 P2 C39 103.59(13)
C33 P2 C8 109.89(12)
C39 P2 C8 108.06(12)
C33 P2 Rh1 125.05(9)
C39 P2 Rh1 112.83(10)
C8 P2 Rh1 96.52(8)
C2 C1 C5 106.6(3)
C2 C1 Rh1 72.63(18)
C5 C1 Rh1 95.16(18)
C2 C1 H67 131(2)
C5 C1 H67 121(2)
Rh1 C1 H67 111(2)
C1 C2 C3 106.9(3)
C1 C2 Rh1 71.48(17)
C3 C2 Rh1 95.5(2)
C1 C2 H68 131(2)
C3 C2 H68 121(2)
Rh1 C2 H68 112(2)
C7 C3 C2 103.4(2)
C7 C3 C4 99.7(3)
C2 C3 C4 99.6(3)
C7 C3 H72 112(3)
C2 C3 H72 116(3)
C4 C3 H72 123(3)
C3 C4 C5 93.4(2)
C3 C4 H66 106(2)
C5 C4 H66 113(3)
C3 C4 H70 112.9(19)
C5 C4 H70 112.5(19)
H66 C4 H70 116(3)
C6 C5 C1 103.2(2)
C6 C5 C4 99.6(3)
C1 C5 C4 99.3(2)
C6 C5 H65 115(2)
C1 C5 H65 114(2)
C4 C5 H65 123(2)
C7 C6 C5 106.6(3)
C7 C6 Rh1 72.85(17)
C5 C6 Rh1 95.07(18)
C7 C6 H69 128(2)
C5 C6 H69 125(2)
Rh1 C6 H69 109(2)
C6 C7 C3 107.2(3)
C6 C7 Rh1 71.42(17)
C3 C7 Rh1 95.3(2)
C6 C7 H71 134(3)
C3 C7 H71 117(3)
Rh1 C7 H71 115(3)
C12 C8 C9 102.5(2)
C12 C8 P2 121.59(18)
C9 C8 P2 112.10(17)
C12 C8 P1 120.03(18)
C9 C8 P1 109.42(17)
P2 C8 P1 91.12(11)
C13 C9 C10 120.7(2)
C13 C9 C8 129.3(2)
C10 C9 C8 110.0(2)
C16 C10 C9 120.9(3)
C16 C10 C11 130.5(3)
C9 C10 C11 108.6(2)
C17 C11 C12 120.6(3)
C17 C11 C10 130.5(3)
C12 C11 C10 108.8(2)
C20 C12 C11 120.3(2)
C20 C12 C8 129.8(2)
C11 C12 C8 109.9(2)
C9 C13 C14 118.1(3)
C9 C13 H1 120.9
C14 C13 H1 120.9
C13 C14 C15 121.4(3)
C13 C14 H2 119.3
C15 C14 H2 119.3
C16 C15 C14 120.4(3)
C16 C15 H3 119.8
C14 C15 H3 119.8
C15 C16 C10 118.5(3)
C15 C16 H4 120.7
C10 C16 H4 120.7
C11 C17 C18 118.8(3)
C11 C17 H5 120.6
C18 C17 H5 120.6
C19 C18 C17 120.6(3)
C19 C18 H6 119.7
C17 C18 H6 119.7
C18 C19 C20 121.2(3)
C18 C19 H7 119.4
C20 C19 H7 119.4
C12 C20 C19 118.5(3)
C12 C20 H8 120.7
C19 C20 H8 120.7
C22 C21 C26 119.2(3)
C22 C21 P1 116.4(2)
C26 C21 P1 124.3(2)
C23 C22 C21 119.9(3)
C23 C22 H9 120.0
C21 C22 H9 120.0
C24 C23 C22 121.1(3)
C24 C23 H10 119.4
C22 C23 H10 119.4
C23 C24 C25 119.4(3)
C23 C24 H11 120.3
C25 C24 H11 120.3
C24 C25 C26 120.6(3)
C24 C25 H12 119.7
C26 C25 H12 119.7
C25 C26 C21 119.8(3)
C25 C26 H13 120.1
C21 C26 H13 120.1
C32 C27 C28 119.0(2)
C32 C27 P1 124.5(2)
C28 C27 P1 116.5(2)
C29 C28 C27 120.5(3)
C29 C28 H14 119.7
C27 C28 H14 119.7
C30 C29 C28 120.1(3)
C30 C29 H15 119.9
C28 C29 H15 119.9
C29 C30 C31 120.0(3)
C29 C30 H16 120.0
C31 C30 H16 120.0
C30 C31 C32 120.2(3)
C30 C31 H17 119.9
C32 C31 H17 119.9
C31 C32 C27 120.1(3)
C31 C32 H18 120.0
C27 C32 H18 120.0
C34 C33 C38 119.5(2)
C34 C33 P2 125.0(2)
C38 C33 P2 115.4(2)
C35 C34 C33 119.8(3)
C35 C34 H19 120.1
C33 C34 H19 120.1
C34 C35 C36 120.7(3)
C34 C35 H20 119.6
C36 C35 H20 119.6
C37 C36 C35 119.4(3)
C37 C36 H21 120.3
C35 C36 H21 120.3
C36 C37 C38 120.8(3)
C36 C37 H22 119.6
C38 C37 H22 119.6
C37 C38 C33 119.7(3)
C37 C38 H23 120.2
C33 C38 H23 120.2
C40 C39 C44 119.6(3)
C40 C39 P2 119.2(2)
C44 C39 P2 121.2(2)
C41 C40 C39 120.3(3)
C41 C40 H24 119.9
C39 C40 H24 119.9
C40 C41 C42 119.7(3)
C40 C41 H25 120.2
C42 C41 H25 120.2
C43 C42 C41 120.4(3)
C43 C42 H26 119.8
C41 C42 H26 119.8
C44 C43 C42 119.9(3)
C44 C43 H27 120.0
C42 C43 H27 120.0
C43 C44 C39 120.0(3)
C43 C44 H28 120.0
C39 C44 H28 120.0
C46 Rh2 C45 36.26(12)
C46 Rh2 C51 66.50(12)
C45 Rh2 C51 77.73(12)
C46 Rh2 C50 77.27(12)
C45 Rh2 C50 65.62(12)
C51 Rh2 C50 35.42(12)
C46 Rh2 P4 104.58(9)
C45 Rh2 P4 105.58(9)
C51 Rh2 P4 160.67(9)
C50 Rh2 P4 162.94(9)
C46 Rh2 P3 165.75(9)
C45 Rh2 P3 157.70(9)
C51 Rh2 P3 112.16(9)
C50 Rh2 P3 110.20(8)
P4 Rh2 P3 72.01(3)
C70 P3 C64 101.77(13)
C70 P3 C52 109.54(12)
C64 P3 C52 107.84(12)
C70 P3 Rh2 121.42(10)
C64 P3 Rh2 122.21(10)
C52 P3 Rh2 92.80(8)
C76 P4 C82 101.89(13)
C76 P4 C52 110.61(13)
C82 P4 C52 112.48(12)
C76 P4 Rh2 124.81(10)
C82 P4 Rh2 112.46(9)
C52 P4 Rh2 94.83(8)
C46 C45 C49 106.2(3)
C46 C45 Rh2 71.86(18)
C49 C45 Rh2 96.45(19)
C46 C45 H62 129(2)
C49 C45 H62 123(2)
Rh2 C45 H62 111(2)
C45 C46 C47 106.8(3)
C45 C46 Rh2 71.88(17)
C47 C46 Rh2 94.84(18)
C45 C46 H61 126(3)
C47 C46 H61 126(3)
Rh2 C46 H61 108(2)
C51 C47 C46 104.1(2)
C51 C47 C48 99.7(2)
C46 C47 C48 99.5(3)
C51 C47 H59 117(2)
C46 C47 H59 114(2)
C48 C47 H59 120(2)
C49 C48 C47 92.9(2)
C49 C48 H60 111(2)
C47 C48 H60 113(2)
C49 C48 H64 115(2)
C47 C48 H64 109(2)
H60 C48 H64 114(3)
C50 C49 C45 102.6(2)
C50 C49 C48 99.5(3)
C45 C49 C48 100.7(3)
C50 C49 H63 115(2)
C45 C49 H63 114(2)
C48 C49 H63 122(2)
C51 C50 C49 107.2(3)
C51 C50 Rh2 71.75(17)
C49 C50 Rh2 95.10(19)
C51 C50 H57 128(2)
C49 C50 H57 123(2)
Rh2 C50 H57 111(2)
C50 C51 C47 106.4(3)
C50 C51 Rh2 72.83(17)
C47 C51 Rh2 94.11(18)
C50 C51 H58 127.9(18)
C47 C51 H58 124.8(18)
Rh2 C51 H58 109.4(18)
C53 C52 C56 102.8(2)
C53 C52 P4 122.03(18)
C56 C52 P4 108.53(18)
C53 C52 P3 124.60(19)
C56 C52 P3 106.55(17)
P4 C52 P3 91.14(12)
C57 C53 C54 120.6(3)
C57 C53 C52 130.2(3)
C54 C53 C52 109.2(2)
C59 C54 C53 120.4(3)
C59 C54 C55 130.1(3)
C53 C54 C55 109.5(3)
C56 C55 C60 120.1(3)
C56 C55 C54 108.8(2)
C60 C55 C54 131.1(3)
C63 C56 C55 120.7(3)
C63 C56 C52 129.7(3)
C55 C56 C52 109.5(2)
C53 C57 C58 118.6(3)
C53 C57 H29 120.7
C58 C57 H29 120.7
C89 C58 C57 120.2(3)
C89 C58 H30 119.9
C57 C58 H30 119.9
C89 C59 C54 118.5(3)
C89 C59 H31 120.7
C54 C59 H31 120.7
C61 C60 C55 118.3(3)
C61 C60 H32 120.9
C55 C60 H32 120.9
C62 C61 C60 121.7(3)
C62 C61 H33 119.1
C60 C61 H33 119.1
C61 C62 C63 120.5(3)
C61 C62 H34 119.8
C63 C62 H34 119.8
C56 C63 C62 118.8(3)
C56 C63 H35 120.6
C62 C63 H35 120.6
C69 C64 C65 119.2(3)
C69 C64 P3 123.8(2)
C65 C64 P3 117.0(2)
C66 C65 C64 120.6(3)
C66 C65 H36 119.7
C64 C65 H36 119.7
C67 C66 C65 119.4(3)
C67 C66 H37 120.3
C65 C66 H37 120.3
C66 C67 C68 120.6(3)
C66 C67 H38 119.7
C68 C67 H38 119.7
C67 C68 C69 120.0(3)
C67 C68 H39 120.0
C69 C68 H39 120.0
C68 C69 C64 120.1(3)
C68 C69 H40 120.0
C64 C69 H40 120.0
C71 C70 C75 119.8(3)
C71 C70 P3 119.1(2)
C75 C70 P3 120.9(2)
C70 C71 C72 119.5(3)
C70 C71 H41 120.3
C72 C71 H41 120.3
C73 C72 C71 120.7(3)
C73 C72 H42 119.6
C71 C72 H42 119.6
C72 C73 C74 120.3(3)
C72 C73 H43 119.8
C74 C73 H43 119.8
C75 C74 C73 119.6(3)
C75 C74 H44 120.2
C73 C74 H44 120.2
C74 C75 C70 120.1(3)
C74 C75 H45 120.0
C70 C75 H45 120.0
C77 C76 C81 119.2(3)
C77 C76 P4 125.7(2)
C81 C76 P4 115.0(2)
C76 C77 C78 120.1(3)
C76 C77 H46 120.0
C78 C77 H46 120.0
C79 C78 C77 120.1(3)
C79 C78 H47 119.9
C77 C78 H47 119.9
C78 C79 C80 120.1(3)
C78 C79 H48 120.0
C80 C79 H48 120.0
C81 C80 C79 120.2(3)
C81 C80 H49 119.9
C79 C80 H49 119.9
C80 C81 C76 120.3(3)
C80 C81 H50 119.8
C76 C81 H50 119.8
C87 C82 C83 119.8(3)
C87 C82 P4 117.9(2)
C83 C82 P4 121.7(2)
C84 C83 C82 119.6(3)
C84 C83 H51 120.2
C82 C83 H51 120.2
C85 C84 C83 120.0(3)
C85 C84 H52 120.0
C83 C84 H52 120.0
C84 C85 C86 120.6(3)
C84 C85 H53 119.7
C86 C85 H53 119.7
C87 C86 C85 119.7(3)
C87 C86 H54 120.1
C85 C86 H54 120.1
C86 C87 C82 120.1(3)
C86 C87 H55 119.9
C82 C87 H55 119.9
F5 B1 F12 89.2(14)
F5 B1 F1 115.2(9)
F12 B1 F1 120.6(16)
F5 B1 F7 122.3(8)
F12 B1 F7 104.8(7)
F1 B1 F7 104.8(10)
F5 B1 F8 105.1(18)
F12 B1 F8 111.2(18)
F1 B1 F8 113(2)
F7 B1 F8 17.8(11)
F5 B1 F2 116.5(8)
F12 B1 F2 106.6(18)
F1 B1 F2 14.0(6)
F7 B1 F2 112.2(7)
F8 B1 F2 123(2)
F5 B1 F9 111.3(10)
F12 B1 F9 121.1(16)
F1 B1 F9 100.0(18)
F7 B1 F9 18.2(8)
F8 B1 F9 12.6(10)
F2 B1 F9 110.9(16)
F5 B1 F6 20.0(7)
F12 B1 F6 107.6(14)
F1 B1 F6 110.1(10)
F7 B1 F6 108.4(14)
F8 B1 F6 90.5(18)
F2 B1 F6 116.6(12)
F9 B1 F6 94.2(13)
F5 B1 F3 104(3)
F12 B1 F3 117(2)
F1 B1 F3 13(2)
F7 B1 F3 117(3)
F8 B1 F3 123(3)
F2 B1 F3 15.2(19)
F9 B1 F3 111(3)
F6 B1 F3 102(3)
F5 B1 F11 97.5(13)
F12 B1 F11 11.1(6)
F1 B1 F11 110.0(15)
F7 B1 F11 106.2(10)
F8 B1 F11 115.7(17)
F2 B1 F11 96.1(17)
F9 B1 F11 123.8(15)
F6 B1 F11 116.7(13)
F3 B1 F11 107(2)
F5 B1 F10 112.5(12)
F12 B1 F10 23.4(13)
F1 B1 F10 109.8(8)
F7 B1 F10 89.1(12)
F8 B1 F10 100.8(15)
F2 B1 F10 97.4(12)
F9 B1 F10 107.2(15)
F6 B1 F10 130.0(10)
F3 B1 F10 111.3(19)
F11 B1 F10 18.1(6)
F5 B1 F4 17.6(6)
F12 B1 F4 105.9(13)
F1 B1 F4 100.9(12)
F7 B1 F4 121.1(13)
F8 B1 F4 103.4(17)
F2 B1 F4 105.3(14)
F9 B1 F4 105.9(12)
F6 B1 F4 13.5(5)
F3 B1 F4 91(3)
F11 B1 F4 113.2(12)
F10 B1 F4 129.3(11)
F12 F10 B1 62.9(16)
F10 F12 B1 93.6(14)
F16 B2 F22 132.0(8)
F16 B2 F18 49.3(12)
F22 B2 F18 101.8(15)
F16 B2 F19 84.1(18)
F22 B2 F19 82.4(18)
F18 B2 F19 35.6(15)
F16 B2 F25 113.8(9)
F22 B2 F25 112.6(10)
F18 B2 F25 135.2(12)
F19 B2 F25 121.3(19)
F16 B2 F24 122.8(12)
F22 B2 F24 41(2)
F18 B2 F24 129.7(15)
F19 B2 F24 122.4(19)
F25 B2 F24 94.9(17)
F16 B2 F17 27.2(10)
F22 B2 F17 119.2(14)
F18 B2 F17 22.3(9)
F19 B2 F17 56.8(19)
F25 B2 F17 126.4(12)
F24 B2 F17 133.6(10)
F16 B2 F15 30.3(12)
F22 B2 F15 128.5(18)
F18 B2 F15 78.6(18)
F19 B2 F15 114(2)
F25 B2 F15 99.7(12)
F24 B2 F15 100(2)
F17 B2 F15 57.3(17)
F16 B2 F26 116.9(12)
F22 B2 F26 111.0(14)
F18 B2 F26 121.2(9)
F19 B2 F26 102.3(19)
F25 B2 F26 19.1(9)
F24 B2 F26 106.1(12)
F17 B2 F26 119.7(9)
F15 B2 F26 112.0(15)
F16 B2 F23 125.5(6)
F22 B2 F23 20.0(14)
F18 B2 F23 112.3(9)
F19 B2 F23 100.4(10)
F25 B2 F23 109.6(10)
F24 B2 F23 22.1(15)
F17 B2 F23 123.8(8)
F15 B2 F23 112.2(14)
F26 B2 F23 115.0(9)
F16 B2 F27 102.2(14)
F22 B2 F27 125.8(15)
F18 B2 F27 117.4(11)
F19 B2 F27 108.1(15)
F25 B2 F27 17.8(7)
F24 B2 F27 112.7(17)
F17 B2 F27 109.8(14)
F15 B2 F27 96.3(14)
F26 B2 F27 15.9(6)
F23 B2 F27 126.4(13)
F16 B2 F21 108.5(17)
F22 B2 F21 75(2)
F18 B2 F21 62.1(17)
F19 B2 F21 27(2)
F25 B2 F21 99.6(13)
F24 B2 F21 114.1(19)
F17 B2 F21 82(2)
F15 B2 F21 139(2)
F26 B2 F21 80.9(14)
F23 B2 F21 94.7(11)
F27 B2 F21 91.3(10)
F15 F13 F24 99(2)
F15 F13 B2 55.7(19)
F24 F13 B2 48.8(12)
F15 F13 F16 12.3(14)
F24 F13 F16 87.2(18)
B2 F13 F16 44.2(12)
F15 F14 F16 8.9(15)
F15 F14 B2 53.9(16)
F16 F14 B2 47.8(5)
F16 F15 F14 162(3)
F16 F15 F13 148(3)
F14 F15 F13 17.9(19)
F16 F15 F17 9.3(15)
F14 F15 F17 152(2)
F13 F15 F17 139(3)
F16 F15 B2 68(2)
F14 F15 B2 100(3)
F13 F15 B2 82(2)
F17 F15 B2 60.0(14)
F16 F15 F18 21.5(14)
F14 F15 F18 141(2)
F13 F15 F18 127(2)
F17 F15 F18 12.2(7)
B2 F15 F18 49.2(12)
F17 F16 F15 160(3)
F17 F16 F18 15.5(15)
F15 F16 F18 145(2)
F17 F16 B2 81.5(18)
F15 F16 B2 82.1(17)
F18 F16 B2 67.1(8)
F17 F16 F14 151(2)
F15 F16 F14 9.6(17)
F18 F16 F14 135.7(12)
B2 F16 F14 75.8(11)
F17 F16 F19 32.7(17)
F15 F16 F19 130.4(19)
F18 F16 F19 19.5(8)
B2 F16 F19 48.9(9)
F14 F16 F19 122.7(11)
F17 F16 F13 141(3)
F15 F16 F13 20(2)
F18 F16 F13 125.2(18)
B2 F16 F13 63.6(18)
F14 F16 F13 12.2(12)
F19 F16 F13 110.9(18)
F18 F17 F16 146(3)
F18 F17 F19 20.9(18)
F16 F17 F19 132(2)
F18 F17 F15 135(2)
F16 F17 F15 10.5(15)
F19 F17 F15 123.4(14)
F18 F17 B2 77(2)
F16 F17 B2 71.3(14)
F19 F17 B2 60.9(12)
F15 F17 B2 62.7(11)
F17 F18 F19 146(3)
F17 F18 F16 18.8(19)
F19 F18 F16 133.9(19)
F17 F18 B2 81(2)
F19 F18 B2 72.4(17)
F16 F18 B2 63.7(8)
F17 F18 F20 141(2)
F19 F18 F20 12(2)
F16 F18 F20 134.3(16)
B2 F18 F20 78(2)
F17 F18 F21 139(2)
F19 F18 F21 7.7(16)
F16 F18 F21 128.0(12)
B2 F18 F21 68.8(13)
F20 F18 F21 9.8(14)
F17 F18 F15 32(2)
F19 F18 F15 124(2)
F16 F18 F15 13.7(8)
B2 F18 F15 52.2(10)
F20 F18 F15 127.7(19)
F21 F18 F15 119.7(13)
F20 F19 F21 23(4)
F20 F19 F18 152(5)
F21 F19 F18 164(3)
F20 F19 F17 146(4)
F21 F19 F17 151(2)
F18 F19 F17 13.2(13)
F20 F19 B2 118(5)
F21 F19 B2 100(3)
F18 F19 B2 72(2)
F17 F19 B2 62.3(16)
F20 F19 F22 105(6)
F21 F19 F22 83(3)
F18 F19 F22 100(3)
F17 F19 F22 98(2)
B2 F19 F22 48.6(11)
F20 F19 F16 145(3)
F21 F19 F16 140(2)
F18 F19 F16 26.7(15)
F17 F19 F16 15.3(7)
B2 F19 F16 47.0(12)
F22 F19 F16 85.9(18)
F19 F20 F18 16(3)
F19 F20 B2 44(3)
F18 F20 B2 50.0(11)
F19 F21 F18 8.3(16)
F19 F21 B2 53.2(18)
F18 F21 B2 49.1(7)
F24 F22 B2 70.9(16)
F24 F22 F19 119.2(18)
B2 F22 F19 49.1(12)
F24 F23 B2 74(2)
F23 F24 F22 20.8(19)
F23 F24 B2 84(3)
F22 F24 B2 68.3(17)
F23 F24 F13 137(4)
F22 F24 F13 133(3)
B2 F24 F13 68(2)
Cl1 C88 Cl2 110.0(2)
Cl1 C88 H88 104(3)
Cl2 C88 H88 109(3)
Cl1 C88 H89 112(2)
Cl2 C88 H89 108(2)
H88 C88 H89 114(4)
C59 C89 C58 121.7(3)
C59 C89 H56 119.2
C58 C89 H56 119.2

loop_
_geom_bond_atom_site_label_1
_geom_bond_atom_site_label_2
_geom_bond_distance
Rh1 C1 2.207(3)
Rh1 C6 2.218(3)
Rh1 C2 2.222(3)
Rh1 C7 2.236(3)
Rh1 P2 2.2805(11)
Rh1 P1 2.2964(13)
P1 C27 1.820(3)
P1 C21 1.836(3)
P1 C8 1.917(3)
P2 C33 1.813(3)
P2 C39 1.816(3)
P2 C8 1.893(3)
C1 C2 1.365(4)
C1 C5 1.547(4)
C1 H67 0.92(3)
C2 C3 1.543(5)
C2 H68 0.88(4)
C3 C7 1.530(5)
C3 C4 1.545(5)
C3 H72 0.96(5)
C4 C5 1.557(4)
C4 H66 1.00(5)
C4 H70 0.95(3)
C5 C6 1.536(4)
C5 H65 0.94(3)
C6 C7 1.367(5)
C6 H69 0.97(4)
C7 H71 0.94(4)
C8 C12 1.515(4)
C8 C9 1.520(3)
C9 C13 1.387(4)
C9 C10 1.408(4)
C10 C16 1.392(4)
C10 C11 1.463(4)
C11 C17 1.392(4)
C11 C12 1.409(4)
C12 C20 1.393(4)
C13 C14 1.395(4)
C13 H1 0.9500
C14 C15 1.398(5)
C14 H2 0.9500
C15 C16 1.391(5)
C15 H3 0.9500
C16 H4 0.9500
C17 C18 1.394(5)
C17 H5 0.9500
C18 C19 1.386(5)
C18 H6 0.9500
C19 C20 1.398(4)
C19 H7 0.9500
C20 H8 0.9500
C21 C22 1.402(4)
C21 C26 1.411(4)
C22 C23 1.398(4)
C22 H9 0.9500
C23 C24 1.381(5)
C23 H10 0.9500
C24 C25 1.397(5)
C24 H11 0.9500
C25 C26 1.400(4)
C25 H12 0.9500
C26 H13 0.9500
C27 C32 1.400(4)
C27 C28 1.402(4)
C28 C29 1.388(4)
C28 H14 0.9500
C29 C30 1.386(4)
C29 H15 0.9500
C30 C31 1.390(4)
C30 H16 0.9500
C31 C32 1.395(4)
C31 H17 0.9500
C32 H18 0.9500
C33 C34 1.400(4)
C33 C38 1.400(4)
C34 C35 1.391(4)
C34 H19 0.9500
C35 C36 1.392(4)
C35 H20 0.9500
C36 C37 1.383(5)
C36 H21 0.9500
C37 C38 1.397(4)
C37 H22 0.9500
C38 H23 0.9500
C39 C40 1.396(4)
C39 C44 1.403(4)
C40 C41 1.391(4)
C40 H24 0.9500
C41 C42 1.396(5)
C41 H25 0.9500
C42 C43 1.391(5)
C42 H26 0.9500
C43 C44 1.389(4)
C43 H27 0.9500
C44 H28 0.9500
Rh2 C46 2.205(3)
Rh2 C45 2.205(3)
Rh2 C51 2.226(3)
Rh2 C50 2.239(3)
Rh2 P4 2.2785(12)
Rh2 P3 2.3240(13)
P3 C70 1.823(3)
P3 C64 1.823(3)
P3 C52 1.905(3)
P4 C76 1.810(3)
P4 C82 1.824(3)
P4 C52 1.884(3)
C45 C46 1.372(5)
C45 C49 1.543(5)
C45 H62 0.93(4)
C46 C47 1.542(4)
C46 H61 0.88(4)
C47 C51 1.539(4)
C47 C48 1.556(4)
C47 H59 0.90(4)
C48 C49 1.546(4)
C48 H60 0.98(3)
C48 H64 0.99(4)
C49 C50 1.542(5)
C49 H63 0.92(4)
C50 C51 1.358(4)
C50 H57 1.09(4)
C51 H58 0.99(3)
C52 C53 1.513(4)
C52 C56 1.535(4)
C53 C57 1.379(4)
C53 C54 1.411(4)
C54 C59 1.398(4)
C54 C55 1.458(4)
C55 C56 1.400(4)
C55 C60 1.405(4)
C56 C63 1.395(4)
C57 C58 1.408(4)
C57 H29 0.9500
C58 C89 1.393(5)
C58 H30 0.9500
C59 C89 1.370(5)
C59 H31 0.9500
C60 C61 1.389(5)
C60 H32 0.9500
C61 C62 1.378(5)
C61 H33 0.9500
C62 C63 1.395(4)
C62 H34 0.9500
C63 H35 0.9500
C64 C69 1.396(4)
C64 C65 1.401(4)
C65 C66 1.390(4)
C65 H36 0.9500
C66 C67 1.386(5)
C66 H37 0.9500
C67 C68 1.389(4)
C67 H38 0.9500
C68 C69 1.390(4)
C68 H39 0.9500
C69 H40 0.9500
C70 C71 1.389(4)
C70 C75 1.406(4)
C71 C72 1.397(4)
C71 H41 0.9500
C72 C73 1.374(5)
C72 H42 0.9500
C73 C74 1.395(5)
C73 H43 0.9500
C74 C75 1.388(4)
C74 H44 0.9500
C75 H45 0.9500
C76 C77 1.392(4)
C76 C81 1.395(4)
C77 C78 1.405(4)
C77 H46 0.9500
C78 C79 1.371(5)
C78 H47 0.9500
C79 C80 1.393(5)
C79 H48 0.9500
C80 C81 1.385(4)
C80 H49 0.9500
C81 H50 0.9500
C82 C87 1.397(4)
C82 C83 1.405(4)
C83 C84 1.394(4)
C83 H51 0.9500
C84 C85 1.385(4)
C84 H52 0.9500
C85 C86 1.393(5)
C85 H53 0.9500
C86 C87 1.391(4)
C86 H54 0.9500
C87 H55 0.9500
B1 F5 1.314(8)
B1 F12 1.320(16)
B1 F1 1.388(6)
B1 F7 1.403(7)
B1 F8 1.404(14)
B1 F2 1.413(8)
B1 F9 1.415(11)
B1 F6 1.424(10)
B1 F3 1.44(3)
B1 F11 1.47(2)
B1 F10 1.479(12)
B1 F4 1.54(2)
F10 F12 0.59(3)
B2 F16 1.283(9)
B2 F22 1.311(14)
B2 F18 1.319(11)
B2 F19 1.32(2)
B2 F25 1.331(8)
B2 F24 1.334(17)
B2 F17 1.340(12)
B2 F15 1.38(2)
B2 F26 1.380(10)
B2 F23 1.382(8)
B2 F27 1.429(15)
B2 F21 1.627(14)
F13 F15 1.12(8)
F13 F24 1.58(5)
F13 F16 1.75(6)
F14 F15 0.76(4)
F14 F16 1.44(2)
F15 F16 0.70(3)
F15 F17 1.30(4)
F15 F18 1.71(4)
F16 F17 0.62(2)
F16 F18 1.09(3)
F16 F19 1.74(4)
F17 F18 0.52(2)
F17 F19 1.27(4)
F18 F19 0.81(4)
F18 F20 1.36(4)
F18 F21 1.54(4)
F19 F20 0.59(4)
F19 F21 0.75(5)
F19 F22 1.73(3)
F22 F24 0.92(6)
F23 F24 0.52(3)
C88 Cl1 1.765(4)
C88 Cl2 1.782(4)
C88 H88 1.04(6)
C88 H89 0.97(4)
C89 H56 0.9500

loop_
_geom_torsion_atom_site_label_1
_geom_torsion_atom_site_label_2
_geom_torsion_atom_site_label_3
_geom_torsion_atom_site_label_4
_geom_torsion
C1 Rh1 P1 C27 164.1(2)
C6 Rh1 P1 C27 94.63(13)
C2 Rh1 P1 C27 -14.0(4)
C7 Rh1 P1 C27 56.88(13)
P2 Rh1 P1 C27 -99.25(10)
C1 Rh1 P1 C21 32.9(2)
C6 Rh1 P1 C21 -36.62(13)
C2 Rh1 P1 C21 -145.2(4)
C7 Rh1 P1 C21 -74.36(14)
P2 Rh1 P1 C21 129.51(10)
C1 Rh1 P1 C8 -82.4(2)
C6 Rh1 P1 C8 -151.93(12)
C2 Rh1 P1 C8 99.5(4)
C7 Rh1 P1 C8 170.33(12)
P2 Rh1 P1 C8 14.19(8)
C1 Rh1 P2 C33 22.47(14)
C6 Rh1 P2 C33 -40.5(4)
C2 Rh1 P2 C33 59.92(15)
C7 Rh1 P2 C33 123.0(3)
P1 Rh1 P2 C33 -134.31(12)
C1 Rh1 P2 C39 -104.88(13)
C6 Rh1 P2 C39 -167.8(4)
C2 Rh1 P2 C39 -67.43(13)
C7 Rh1 P2 C39 -4.3(3)
P1 Rh1 P2 C39 98.33(10)
C1 Rh1 P2 C8 142.37(12)
C6 Rh1 P2 C8 79.4(4)
C2 Rh1 P2 C8 179.82(12)
C7 Rh1 P2 C8 -117.1(3)
P1 Rh1 P2 C8 -14.42(8)
C6 Rh1 C1 C2 -101.6(2)
C7 Rh1 C1 C2 -65.7(2)
P2 Rh1 C1 C2 91.28(18)
P1 Rh1 C1 C2 -179.23(17)
C6 Rh1 C1 C5 4.23(17)
C2 Rh1 C1 C5 105.8(3)
C7 Rh1 C1 C5 40.16(18)
P2 Rh1 C1 C5 -162.88(15)
P1 Rh1 C1 C5 -73.4(3)
C5 C1 C2 C3 -0.1(3)
Rh1 C1 C2 C3 90.2(2)
C5 C1 C2 Rh1 -90.3(2)
C6 Rh1 C2 C1 66.69(19)
C7 Rh1 C2 C1 102.4(2)
P2 Rh1 C2 C1 -99.95(18)
P1 Rh1 C2 C1 178.8(3)
C1 Rh1 C2 C3 -106.0(3)
C6 Rh1 C2 C3 -39.33(19)
C7 Rh1 C2 C3 -3.60(18)
P2 Rh1 C2 C3 154.03(16)
P1 Rh1 C2 C3 72.8(4)
C1 C2 C3 C7 -67.4(3)
Rh1 C2 C3 C7 4.9(2)
C1 C2 C3 C4 35.1(3)
Rh1 C2 C3 C4 107.4(2)
C7 C3 C4 C5 52.5(3)
C2 C3 C4 C5 -53.0(3)
C2 C1 C5 C6 67.7(3)
Rh1 C1 C5 C6 -5.7(2)
C2 C1 C5 C4 -34.6(3)
Rh1 C1 C5 C4 -108.0(2)
C3 C4 C5 C6 -52.4(3)
C3 C4 C5 C1 52.8(3)
C1 C5 C6 C7 -67.9(3)
C4 C5 C6 C7 34.2(3)
C1 C5 C6 Rh1 5.7(2)
C4 C5 C6 Rh1 107.7(2)
C1 Rh1 C6 C7 101.5(2)
C2 Rh1 C6 C7 65.5(2)
P2 Rh1 C6 C7 169.1(3)
P1 Rh1 C6 C7 -101.2(2)
C1 Rh1 C6 C5 -4.26(17)
C2 Rh1 C6 C5 -40.31(19)
C7 Rh1 C6 C5 -105.8(3)
P2 Rh1 C6 C5 63.3(5)
P1 Rh1 C6 C5 153.04(16)
C5 C6 C7 C3 0.4(3)
Rh1 C6 C7 C3 -89.9(2)
C5 C6 C7 Rh1 90.3(2)
C2 C3 C7 C6 67.3(3)
C4 C3 C7 C6 -35.1(3)
C2 C3 C7 Rh1 -4.9(2)
C4 C3 C7 Rh1 -107.3(2)
C1 Rh1 C7 C6 -66.8(2)
C2 Rh1 C7 C6 -102.7(2)
P2 Rh1 C7 C6 -173.61(18)
P1 Rh1 C7 C6 91.56(19)
C1 Rh1 C7 C3 39.58(19)
C6 Rh1 C7 C3 106.4(3)
C2 Rh1 C7 C3 3.63(18)
P2 Rh1 C7 C3 -67.2(3)
P1 Rh1 C7 C3 -162.08(16)
C33 P2 C8 C12 -85.6(2)
C39 P2 C8 C12 26.8(2)
Rh1 P2 C8 C12 143.41(19)
C33 P2 C8 C9 36.0(2)
C39 P2 C8 C9 148.42(18)
Rh1 P2 C8 C9 -94.96(17)
C33 P2 C8 P1 147.56(11)
C39 P2 C8 P1 -100.05(13)
Rh1 P2 C8 P1 16.56(9)
C27 P1 C8 C12 -24.2(2)
C21 P1 C8 C12 91.2(2)
Rh1 P1 C8 C12 -144.47(19)
C27 P1 C8 C9 -142.24(18)
C21 P1 C8 C9 -26.8(2)
Rh1 P1 C8 C9 97.54(17)
C27 P1 C8 P2 103.81(12)
C21 P1 C8 P2 -140.78(12)
Rh1 P1 C8 P2 -16.41(9)
C12 C8 C9 C13 176.1(3)
P2 C8 C9 C13 44.0(3)
P1 C8 C9 C13 -55.5(3)
C12 C8 C9 C10 -3.5(3)
P2 C8 C9 C10 -135.5(2)
P1 C8 C9 C10 124.9(2)
C13 C9 C10 C16 0.4(4)
C8 C9 C10 C16 -180.0(2)
C13 C9 C10 C11 -177.2(2)
C8 C9 C10 C11 2.4(3)
C16 C10 C11 C17 0.3(5)
C9 C10 C11 C17 177.6(3)
C16 C10 C11 C12 -177.5(3)
C9 C10 C11 C12 -0.2(3)
C17 C11 C12 C20 -0.1(4)
C10 C11 C12 C20 177.9(2)
C17 C11 C12 C8 179.8(2)
C10 C11 C12 C8 -2.2(3)
C9 C8 C12 C20 -176.7(3)
P2 C8 C12 C20 -50.6(4)
P1 C8 C12 C20 61.9(4)
C9 C8 C12 C11 3.4(3)
P2 C8 C12 C11 129.5(2)
P1 C8 C12 C11 -118.1(2)
C10 C9 C13 C14 -0.7(4)
C8 C9 C13 C14 179.7(3)
C9 C13 C14 C15 0.2(4)
C13 C14 C15 C16 0.8(5)
C14 C15 C16 C10 -1.1(4)
C9 C10 C16 C15 0.5(4)
C11 C10 C16 C15 177.5(3)
C12 C11 C17 C18 -0.1(4)
C10 C11 C17 C18 -177.7(3)
C11 C17 C18 C19 0.9(5)
C17 C18 C19 C20 -1.5(5)
C11 C12 C20 C19 -0.4(4)
C8 C12 C20 C19 179.6(3)
C18 C19 C20 C12 1.2(4)
C27 P1 C21 C22 -143.9(2)
C8 P1 C21 C22 99.6(2)
Rh1 P1 C21 C22 -8.4(2)
C27 P1 C21 C26 32.3(3)
C8 P1 C21 C26 -84.2(3)
Rh1 P1 C21 C26 167.7(2)
C26 C21 C22 C23 -0.7(4)
P1 C21 C22 C23 175.7(2)
C21 C22 C23 C24 0.4(4)
C22 C23 C24 C25 0.0(5)
C23 C24 C25 C26 -0.1(5)
C24 C25 C26 C21 -0.2(5)
C22 C21 C26 C25 0.6(4)
P1 C21 C26 C25 -175.5(2)
C21 P1 C27 C32 -58.0(3)
C8 P1 C27 C32 58.8(3)
Rh1 P1 C27 C32 164.7(2)
C21 P1 C27 C28 120.5(2)
C8 P1 C27 C28 -122.6(2)
Rh1 P1 C27 C28 -16.8(2)
C32 C27 C28 C29 0.8(4)
P1 C27 C28 C29 -177.8(2)
C27 C28 C29 C30 -0.1(4)
C28 C29 C30 C31 -0.7(4)
C29 C30 C31 C32 0.8(4)
C30 C31 C32 C27 -0.1(4)
C28 C27 C32 C31 -0.7(4)
P1 C27 C32 C31 177.8(2)
C39 P2 C33 C34 -91.9(3)
C8 P2 C33 C34 23.3(3)
Rh1 P2 C33 C34 137.0(2)
C39 P2 C33 C38 85.1(2)
C8 P2 C33 C38 -159.6(2)
Rh1 P2 C33 C38 -46.0(2)
C38 C33 C34 C35 1.7(4)
P2 C33 C34 C35 178.7(2)
C33 C34 C35 C36 -0.6(4)
C34 C35 C36 C37 -1.1(4)
C35 C36 C37 C38 1.7(5)
C36 C37 C38 C33 -0.5(5)
C34 C33 C38 C37 -1.2(4)
P2 C33 C38 C37 -178.4(2)
C33 P2 C39 C40 -136.6(2)
C8 P2 C39 C40 106.9(2)
Rh1 P2 C39 C40 1.4(2)
C33 P2 C39 C44 42.7(3)
C8 P2 C39 C44 -73.8(2)
Rh1 P2 C39 C44 -179.3(2)
C44 C39 C40 C41 0.8(4)
P2 C39 C40 C41 -180.0(2)
C39 C40 C41 C42 1.3(4)
C40 C41 C42 C43 -1.7(5)
C41 C42 C43 C44 0.1(5)
C42 C43 C44 C39 2.0(4)
C40 C39 C44 C43 -2.4(4)
P2 C39 C44 C43 178.3(2)
C46 Rh2 P3 C70 15.8(4)
C45 Rh2 P3 C70 -178.7(2)
C51 Rh2 P3 C70 -65.83(14)
C50 Rh2 P3 C70 -103.86(14)
P4 Rh2 P3 C70 94.06(11)
C46 Rh2 P3 C64 147.7(4)
C45 Rh2 P3 C64 -46.8(3)
C51 Rh2 P3 C64 66.03(14)
C50 Rh2 P3 C64 28.01(14)
P4 Rh2 P3 C64 -134.08(11)
C46 Rh2 P3 C52 -99.2(4)
C45 Rh2 P3 C52 66.4(2)
C51 Rh2 P3 C52 179.19(12)
C50 Rh2 P3 C52 141.17(12)
P4 Rh2 P3 C52 -20.92(8)
C46 Rh2 P4 C76 -53.92(15)
C45 Rh2 P4 C76 -16.34(15)
C51 Rh2 P4 C76 -113.7(3)
C50 Rh2 P4 C76 40.2(3)
P3 Rh2 P4 C76 140.49(12)
C46 Rh2 P4 C82 70.05(13)
C45 Rh2 P4 C82 107.64(13)
C51 Rh2 P4 C82 10.3(3)
C50 Rh2 P4 C82 164.1(3)
P3 Rh2 P4 C82 -95.53(10)
C46 Rh2 P4 C52 -173.20(12)
C45 Rh2 P4 C52 -135.61(12)
C51 Rh2 P4 C52 127.0(3)
C50 Rh2 P4 C52 -79.1(3)
P3 Rh2 P4 C52 21.22(9)
C51 Rh2 C45 C46 66.8(2)
C50 Rh2 C45 C46 102.0(2)
P4 Rh2 C45 C46 -93.54(19)
P3 Rh2 C45 C46 -174.03(18)
C46 Rh2 C45 C49 -105.0(3)
C51 Rh2 C45 C49 -38.13(19)
C50 Rh2 C45 C49 -2.92(18)
P4 Rh2 C45 C49 161.50(16)
P3 Rh2 C45 C49 81.0(3)
C49 C45 C46 C47 2.0(3)
Rh2 C45 C46 C47 -89.6(2)
C49 C45 C46 Rh2 91.6(2)
C51 Rh2 C46 C45 -101.6(2)
C50 Rh2 C46 C45 -66.0(2)
P4 Rh2 C46 C45 96.58(19)
P3 Rh2 C46 C45 170.8(3)
C45 Rh2 C46 C47 106.1(3)
C51 Rh2 C46 C47 4.54(17)
C50 Rh2 C46 C47 40.17(19)
P4 Rh2 C46 C47 -157.29(16)
P3 Rh2 C46 C47 -83.1(4)
C45 C46 C47 C51 66.3(3)
Rh2 C46 C47 C51 -6.2(2)
C45 C46 C47 C48 -36.3(3)
Rh2 C46 C47 C48 -108.8(2)
C51 C47 C48 C49 -53.1(3)
C46 C47 C48 C49 53.0(3)
C46 C45 C49 C50 -69.0(3)
Rh2 C45 C49 C50 4.0(2)
C46 C45 C49 C48 33.4(3)
Rh2 C45 C49 C48 106.3(2)
C47 C48 C49 C50 52.6(3)
C47 C48 C49 C45 -52.3(3)
C45 C49 C50 C51 68.6(3)
C48 C49 C50 C51 -34.7(3)
C45 C49 C50 Rh2 -3.9(2)
C48 C49 C50 Rh2 -107.2(2)
C46 Rh2 C50 C51 -67.2(2)
C45 Rh2 C50 C51 -103.6(2)
P4 Rh2 C50 C51 -165.4(2)
P3 Rh2 C50 C51 100.14(18)
C46 Rh2 C50 C49 39.28(19)
C45 Rh2 C50 C49 2.91(18)
C51 Rh2 C50 C49 106.5(3)
P4 Rh2 C50 C49 -59.0(4)
P3 Rh2 C50 C49 -153.39(16)
C49 C50 C51 C47 -0.5(3)
Rh2 C50 C51 C47 89.3(2)
C49 C50 C51 Rh2 -89.8(2)
C46 C47 C51 C50 -67.1(3)
C48 C47 C51 C50 35.3(3)
C46 C47 C51 Rh2 6.1(2)
C48 C47 C51 Rh2 108.6(2)
C46 Rh2 C51 C50 101.3(2)
C45 Rh2 C51 C50 65.0(2)
P4 Rh2 C51 C50 167.12(19)
P3 Rh2 C51 C50 -94.05(18)
C46 Rh2 C51 C47 -4.54(17)
C45 Rh2 C51 C47 -40.91(18)
C50 Rh2 C51 C47 -105.9(3)
P4 Rh2 C51 C47 61.2(3)
P3 Rh2 C51 C47 160.06(15)
C76 P4 C52 C53 72.1(2)
C82 P4 C52 C53 -41.1(3)
Rh2 P4 C52 C53 -157.9(2)
C76 P4 C52 C56 -47.0(2)
C82 P4 C52 C56 -160.22(18)
Rh2 P4 C52 C56 83.05(17)
C76 P4 C52 P3 -154.91(11)
C82 P4 C52 P3 91.90(13)
Rh2 P4 C52 P3 -24.84(9)
C70 P3 C52 C53 30.6(3)
C64 P3 C52 C53 -79.4(2)
Rh2 P3 C52 C53 155.4(2)
C70 P3 C52 C56 149.71(18)
C64 P3 C52 C56 39.7(2)
Rh2 P3 C52 C56 -85.47(17)
C70 P3 C52 P4 -100.57(13)
C64 P3 C52 P4 149.45(11)
Rh2 P3 C52 P4 24.26(9)
C56 C52 C53 C57 178.8(3)
P4 C52 C53 C57 57.0(4)
P3 C52 C53 C57 -60.4(4)
C56 C52 C53 C54 1.6(3)
P4 C52 C53 C54 -120.2(2)
P3 C52 C53 C54 122.4(2)
C57 C53 C54 C59 -1.6(4)
C52 C53 C54 C59 175.9(3)
C57 C53 C54 C55 179.4(3)
C52 C53 C54 C55 -3.1(3)
C59 C54 C55 C56 -175.5(3)
C53 C54 C55 C56 3.3(3)
C59 C54 C55 C60 5.4(5)
C53 C54 C55 C60 -175.7(3)
C60 C55 C56 C63 0.1(4)
C54 C55 C56 C63 -179.0(3)
C60 C55 C56 C52 176.9(3)
C54 C55 C56 C52 -2.2(3)
C53 C52 C56 C63 176.8(3)
P4 C52 C56 C63 -52.6(3)
P3 C52 C56 C63 44.3(3)
C53 C52 C56 C55 0.4(3)
P4 C52 C56 C55 131.0(2)
P3 C52 C56 C55 -132.1(2)
C54 C53 C57 C58 0.4(4)
C52 C53 C57 C58 -176.5(3)
C53 C57 C58 C89 0.7(5)
C53 C54 C59 C89 1.5(4)
C55 C54 C59 C89 -179.7(3)
C56 C55 C60 C61 -1.3(5)
C54 C55 C60 C61 177.7(3)
C55 C60 C61 C62 1.7(5)
C60 C61 C62 C63 -0.8(5)
C55 C56 C63 C62 0.7(4)
C52 C56 C63 C62 -175.4(3)
C61 C62 C63 C56 -0.4(5)
C70 P3 C64 C69 -85.6(3)
C52 P3 C64 C69 29.6(3)
Rh2 P3 C64 C69 134.9(2)
C70 P3 C64 C65 93.9(2)
C52 P3 C64 C65 -150.9(2)
Rh2 P3 C64 C65 -45.7(3)
C69 C64 C65 C66 -1.5(4)
P3 C64 C65 C66 179.0(2)
C64 C65 C66 C67 -0.2(5)
C65 C66 C67 C68 2.1(5)
C66 C67 C68 C69 -2.3(5)
C67 C68 C69 C64 0.5(4)
C65 C64 C69 C68 1.4(4)
P3 C64 C69 C68 -179.2(2)
C64 P3 C70 C71 -127.2(2)
C52 P3 C70 C71 118.8(2)
Rh2 P3 C70 C71 12.7(3)
C64 P3 C70 C75 47.1(3)
C52 P3 C70 C75 -66.9(3)
Rh2 P3 C70 C75 -173.0(2)
C75 C70 C71 C72 -1.0(4)
P3 C70 C71 C72 173.3(2)
C70 C71 C72 C73 0.8(5)
C71 C72 C73 C74 0.5(5)
C72 C73 C74 C75 -1.5(5)
C73 C74 C75 C70 1.2(5)
C71 C70 C75 C74 0.0(5)
P3 C70 C75 C74 -174.2(3)
C82 P4 C76 C77 107.6(3)
C52 P4 C76 C77 -12.2(3)
Rh2 P4 C76 C77 -124.0(2)
C82 P4 C76 C81 -69.6(2)
C52 P4 C76 C81 170.6(2)
Rh2 P4 C76 C81 58.8(3)
C81 C76 C77 C78 -0.5(4)
P4 C76 C77 C78 -177.6(2)
C76 C77 C78 C79 0.3(5)
C77 C78 C79 C80 0.7(5)
C78 C79 C80 C81 -1.5(5)
C79 C80 C81 C76 1.2(5)
C77 C76 C81 C80 -0.2(5)
P4 C76 C81 C80 177.1(3)
C76 P4 C82 C87 119.8(2)
C52 P4 C82 C87 -121.8(2)
Rh2 P4 C82 C87 -16.2(2)
C76 P4 C82 C83 -51.0(3)
C52 P4 C82 C83 67.5(3)
Rh2 P4 C82 C83 173.1(2)
C87 C82 C83 C84 2.1(4)
P4 C82 C83 C84 172.7(2)
C82 C83 C84 C85 -2.9(4)
C83 C84 C85 C86 1.4(5)
C84 C85 C86 C87 0.9(5)
C85 C86 C87 C82 -1.7(5)
C83 C82 C87 C86 0.2(4)
P4 C82 C87 C86 -170.7(2)
F5 B1 F10 F12 -8(3)
F1 B1 F10 F12 122(3)
F7 B1 F10 F12 -133(3)
F8 B1 F10 F12 -119(4)
F2 B1 F10 F12 115(3)
F9 B1 F10 F12 -130(3)
F6 B1 F10 F12 -19(4)
F3 B1 F10 F12 109(4)
F11 B1 F10 F12 28(2)
F4 B1 F10 F12 -2(4)
F5 B1 F12 F10 173(3)
F1 B1 F12 F10 -68(3)
F7 B1 F12 F10 50(3)
F8 B1 F12 F10 67(4)
F2 B1 F12 F10 -70(3)
F9 B1 F12 F10 58(4)
F6 B1 F12 F10 165(3)
F3 B1 F12 F10 -82(4)
F11 B1 F12 F10 -49(5)
F4 B1 F12 F10 179(3)
F16 B2 F13 F15 5.5(13)
F22 B2 F13 F15 136.2(14)
F18 B2 F13 F15 26.3(18)
F19 B2 F13 F15 41(4)
F25 B2 F13 F15 -111.9(15)
F24 B2 F13 F15 149(2)
F17 B2 F13 F15 14.0(15)
F26 B2 F13 F15 -109.0(17)
F23 B2 F13 F15 137.1(15)
F27 B2 F13 F15 -96.5(18)
F21 B2 F13 F15 106(38)
F16 B2 F13 F24 -143.7(17)
F22 B2 F13 F24 -13.1(19)
F18 B2 F13 F24 -123(2)
F19 B2 F13 F24 -108(4)
F25 B2 F13 F24 98.8(19)
F17 B2 F13 F24 -135.3(17)
F15 B2 F13 F24 -149(2)
F26 B2 F13 F24 101.7(16)
F23 B2 F13 F24 -12.1(13)
F27 B2 F13 F24 114.3(19)
F21 B2 F13 F24 -44(39)
F22 B2 F13 F16 130.6(9)
F18 B2 F13 F16 20.8(11)
F19 B2 F13 F16 35(4)
F25 B2 F13 F16 -117.5(10)
F24 B2 F13 F16 143.7(17)
F17 B2 F13 F16 8.5(9)
F15 B2 F13 F16 -5.5(13)
F26 B2 F13 F16 -114.5(12)
F23 B2 F13 F16 131.6(7)
F27 B2 F13 F16 -102.0(14)
F21 B2 F13 F16 100(38)
F16 B2 F14 F15 8.4(18)
F22 B2 F14 F15 135.3(19)
F18 B2 F14 F15 27.2(19)
F19 B2 F14 F15 33(2)
F25 B2 F14 F15 -110(2)
F24 B2 F14 F15 156(2)
F17 B2 F14 F15 16.8(18)
F26 B2 F14 F15 -102(2)
F23 B2 F14 F15 140.6(18)
F27 B2 F14 F15 -92(2)
F21 B2 F14 F15 24(3)
F22 B2 F14 F16 126.9(10)
F18 B2 F14 F16 18.9(7)
F19 B2 F14 F16 24.3(15)
F25 B2 F14 F16 -118.1(11)
F24 B2 F14 F16 147.2(15)
F17 B2 F14 F16 8.5(8)
F15 B2 F14 F16 -8.4(18)
F26 B2 F14 F16 -110.4(10)
F23 B2 F14 F16 132.2(7)
F27 B2 F14 F16 -100.8(13)
F21 B2 F14 F16 16(3)
B2 F14 F15 F16 -44(9)
F16 F14 F15 F13 56(12)
B2 F14 F15 F13 11(6)
F16 F14 F15 F17 5(6)
B2 F14 F15 F17 -40(4)
F16 F14 F15 B2 44(9)
F16 F14 F15 F18 11(7)
B2 F14 F15 F18 -33(2)
F24 F13 F15 F16 4(6)
B2 F13 F15 F16 -18(5)
F24 F13 F15 F14 -146(7)
B2 F13 F15 F14 -169(6)
F16 F13 F15 F14 -150(7)
F24 F13 F15 F17 1(4)
B2 F13 F15 F17 -22(3)
F16 F13 F15 F17 -4(3)
F24 F13 F15 B2 22.9(16)
F16 F13 F15 B2 18(5)
F24 F13 F15 F18 1(3)
B2 F13 F15 F18 -22.3(17)
F16 F13 F15 F18 -4(3)
F22 B2 F15 F16 109(3)
F18 B2 F15 F16 13.2(14)
F19 B2 F15 F16 10(2)
F25 B2 F15 F16 -121.2(18)
F24 B2 F15 F16 142(2)
F17 B2 F15 F16 6.1(13)
F26 B2 F15 F16 -106.0(16)
F23 B2 F15 F16 122.9(17)
F27 B2 F15 F16 -103.5(17)
F21 B2 F15 F16 -4(2)
F16 B2 F15 F14 -166(3)
F22 B2 F15 F14 -57(3)
F18 B2 F15 F14 -152.8(18)
F19 B2 F15 F14 -156.5(19)
F25 B2 F15 F14 73(2)
F24 B2 F15 F14 -24(2)
F17 B2 F15 F14 -160(2)
F26 B2 F15 F14 87.9(18)
F23 B2 F15 F14 -43(2)
F27 B2 F15 F14 90.4(19)
F21 B2 F15 F14 -170.3(13)
F16 B2 F15 F13 -170(2)
F22 B2 F15 F13 -60(3)
F18 B2 F15 F13 -156.3(16)
F19 B2 F15 F13 -159.9(18)
F25 B2 F15 F13 69.3(18)
F24 B2 F15 F13 -27(2)
F17 B2 F15 F13 -163.5(18)
F26 B2 F15 F13 84.5(18)
F23 B2 F15 F13 -46.6(17)
F27 B2 F15 F13 87.0(17)
F21 B2 F15 F13 -173.7(15)
F16 B2 F15 F17 -6.1(13)
F22 B2 F15 F17 103(2)
F18 B2 F15 F17 7.2(8)
F19 B2 F15 F17 3.6(17)
F25 B2 F15 F17 -127.2(13)
F24 B2 F15 F17 136.0(18)
F26 B2 F15 F17 -112.0(11)
F23 B2 F15 F17 116.8(13)
F27 B2 F15 F17 -109.5(12)
F21 B2 F15 F17 -10.2(16)
F16 B2 F15 F18 -13.2(14)
F22 B2 F15 F18 96(2)
F19 B2 F15 F18 -3.6(15)
F25 B2 F15 F18 -134.4(12)
F24 B2 F15 F18 128.8(16)
F17 B2 F15 F18 -7.2(8)
F26 B2 F15 F18 -119.2(11)
F23 B2 F15 F18 109.6(11)
F27 B2 F15 F18 -116.7(11)
F21 B2 F15 F18 -17.4(12)
F14 F15 F16 F17 14(15)
F13 F15 F16 F17 -15(11)
B2 F15 F16 F17 -34(7)
F18 F15 F16 F17 -6(5)
F14 F15 F16 F18 20(12)
F13 F15 F16 F18 -8(7)
F17 F15 F16 F18 6(5)
B2 F15 F16 F18 -28(3)
F14 F15 F16 B2 48(10)
F13 F15 F16 B2 20(5)
F17 F15 F16 B2 34(7)
F18 F15 F16 B2 28(3)
F13 F15 F16 F14 -28(7)
F17 F15 F16 F14 -14(15)
B2 F15 F16 F14 -48(10)
F18 F15 F16 F14 -20(12)
F14 F15 F16 F19 40(11)
F13 F15 F16 F19 11(6)
F17 F15 F16 F19 26(6)
B2 F15 F16 F19 -9(2)
F18 F15 F16 F19 19.6(18)
F14 F15 F16 F13 28(7)
F17 F15 F16 F13 15(11)
B2 F15 F16 F13 -20(5)
F18 F15 F16 F13 8(7)
F22 B2 F16 F17 72(3)
F18 B2 F16 F17 6.1(13)
F19 B2 F16 F17 -2.4(19)
F25 B2 F16 F17 -124.0(18)
F24 B2 F16 F17 123(3)
F15 B2 F16 F17 169(2)
F26 B2 F16 F17 -103.1(17)
F23 B2 F16 F17 96.1(19)
F27 B2 F16 F17 -109.7(15)
F21 B2 F16 F17 -14.1(15)
F22 B2 F16 F15 -97(3)
F18 B2 F16 F15 -162.8(17)
F19 B2 F16 F15 -171(2)
F25 B2 F16 F15 67(2)
F24 B2 F16 F15 -46(3)
F17 B2 F16 F15 -169(2)
F26 B2 F16 F15 88.0(19)
F23 B2 F16 F15 -73(2)
F27 B2 F16 F15 81.5(17)
F21 B2 F16 F15 177.1(16)
F22 B2 F16 F18 66(3)
F19 B2 F16 F18 -8.4(14)
F25 B2 F16 F18 -130.1(14)
F24 B2 F16 F18 117(2)
F17 B2 F16 F18 -6.1(13)
F15 B2 F16 F18 162.8(17)
F26 B2 F16 F18 -109.2(13)
F23 B2 F16 F18 90.1(14)
F27 B2 F16 F18 -115.7(10)
F21 B2 F16 F18 -20.1(8)
F22 B2 F16 F14 -90(3)
F18 B2 F16 F14 -155.4(7)
F19 B2 F16 F14 -163.8(12)
F25 B2 F16 F14 74.6(13)
F24 B2 F16 F14 -39(2)
F17 B2 F16 F14 -161.4(15)
F15 B2 F16 F14 7.4(15)
F26 B2 F16 F14 95.4(13)
F23 B2 F16 F14 -65.3(13)
F27 B2 F16 F14 88.9(9)
F21 B2 F16 F14 -175.5(6)
F22 B2 F16 F19 74(3)
F18 B2 F16 F19 8.4(14)
F25 B2 F16 F19 -121.6(18)
F24 B2 F16 F19 125(2)
F17 B2 F16 F19 2.4(19)
F15 B2 F16 F19 171(2)
F26 B2 F16 F19 -100.8(18)
F23 B2 F16 F19 98.5(15)
F27 B2 F16 F19 -107.3(14)
F21 B2 F16 F19 -11.7(12)
F22 B2 F16 F13 -90(3)
F18 B2 F16 F13 -155.4(11)
F19 B2 F16 F13 -163.8(14)
F25 B2 F16 F13 74.6(16)
F24 B2 F16 F13 -39(2)
F17 B2 F16 F13 -161.4(17)
F15 B2 F16 F13 7.4(17)
F26 B2 F16 F13 95.4(16)
F23 B2 F16 F13 -65.3(14)
F27 B2 F16 F13 88.9(12)
F21 B2 F16 F13 -175.5(10)
F15 F14 F16 F17 -170(11)
B2 F14 F16 F17 -40(3)
B2 F14 F16 F15 130(10)
F15 F14 F16 F18 -164(10)
B2 F14 F16 F18 -33.4(11)
F15 F14 F16 B2 -130(10)
F15 F14 F16 F19 -145(10)
B2 F14 F16 F19 -14.5(12)
F15 F14 F16 F13 -130(12)
B2 F14 F16 F13 0(5)
F15 F13 F16 F17 172(6)
F24 F13 F16 F17 -3(3)
B2 F13 F16 F17 -30(3)
F24 F13 F16 F15 -176(6)
B2 F13 F16 F15 158(5)
F15 F13 F16 F18 174(5)
F24 F13 F16 F18 -2(2)
B2 F13 F16 F18 -28.0(13)
F15 F13 F16 B2 -158(5)
F24 F13 F16 B2 26.5(12)
F15 F13 F16 F14 22(6)
F24 F13 F16 F14 -153(6)
B2 F13 F16 F14 -180(5)
F15 F13 F16 F19 -171(5)
F24 F13 F16 F19 13.5(19)
B2 F13 F16 F19 -13.0(12)
F15 F16 F17 F18 13(10)
B2 F16 F17 F18 -21(5)
F14 F16 F17 F18 18(7)
F19 F16 F17 F18 -25(4)
F13 F16 F17 F18 6(6)
F15 F16 F17 F19 38(8)
F18 F16 F17 F19 25(4)
B2 F16 F17 F19 3(3)
F14 F16 F17 F19 43(4)
F13 F16 F17 F19 30(4)
F18 F16 F17 F15 -13(10)
B2 F16 F17 F15 -35(7)
F14 F16 F17 F15 5(5)
F19 F16 F17 F15 -38(8)
F13 F16 F17 F15 -8(6)
F15 F16 F17 B2 35(7)
F18 F16 F17 B2 21(5)
F14 F16 F17 B2 39(3)
F19 F16 F17 B2 -3(3)
F13 F16 F17 B2 27(2)
F16 F15 F17 F18 -169(8)
F14 F15 F17 F18 20(6)
F13 F15 F17 F18 -1(5)
B2 F15 F17 F18 -27(3)
F14 F15 F17 F16 -171(10)
F13 F15 F17 F16 168(9)
B2 F15 F17 F16 143(7)
F18 F15 F17 F16 169(8)
F16 F15 F17 F19 -147(7)
F14 F15 F17 F19 43(6)
F13 F15 F17 F19 21(4)
B2 F15 F17 F19 -4.1(19)
F18 F15 F17 F19 22(3)
F16 F15 F17 B2 -143(7)
F14 F15 F17 B2 47(5)
F13 F15 F17 B2 25(3)
F18 F15 F17 B2 27(3)
F16 B2 F17 F18 168(3)
F22 B2 F17 F18 42(3)
F19 B2 F17 F18 -15(2)
F25 B2 F17 F18 -122(2)
F24 B2 F17 F18 90(3)
F15 B2 F17 F18 161(2)
F26 B2 F17 F18 -100(2)
F23 B2 F17 F18 65(2)
F27 B2 F17 F18 -114.2(19)
F21 B2 F17 F18 -25.6(17)
F22 B2 F17 F16 -126(3)
F18 B2 F17 F16 -168(3)
F19 B2 F17 F16 177(2)
F25 B2 F17 F16 70.4(18)
F24 B2 F17 F16 -78(3)
F15 B2 F17 F16 -6.7(14)
F26 B2 F17 F16 92(2)
F23 B2 F17 F16 -103(2)
F27 B2 F17 F16 78.0(16)
F21 B2 F17 F16 166.5(15)
F16 B2 F17 F19 -177(2)
F22 B2 F17 F19 57(2)
F18 B2 F17 F19 15(2)
F25 B2 F17 F19 -107(2)
F24 B2 F17 F19 105(3)
F15 B2 F17 F19 176.1(19)
F26 B2 F17 F19 -85(2)
F23 B2 F17 F19 79.7(16)
F27 B2 F17 F19 -99(2)
F21 B2 F17 F19 -10.7(14)
F16 B2 F17 F15 6.7(14)
F22 B2 F17 F15 -119(2)
F18 B2 F17 F15 -161(2)
F19 B2 F17 F15 -176.1(19)
F25 B2 F17 F15 77.1(16)
F24 B2 F17 F15 -71(3)
F26 B2 F17 F15 98.5(18)
F23 B2 F17 F15 -96.4(19)
F27 B2 F17 F15 84.7(13)
F21 B2 F17 F15 173.2(12)
F16 F17 F18 F19 60(8)
F15 F17 F18 F19 63(6)
B2 F17 F18 F19 39(6)
F19 F17 F18 F16 -60(8)
F15 F17 F18 F16 3(3)
B2 F17 F18 F16 -21(4)
F16 F17 F18 B2 21(4)
F19 F17 F18 B2 -39(6)
F15 F17 F18 B2 24(3)
F16 F17 F18 F20 78(7)
F19 F17 F18 F20 19(4)
F15 F17 F18 F20 82(5)
B2 F17 F18 F20 58(5)
F16 F17 F18 F21 64(6)
F19 F17 F18 F21 4(4)
F15 F17 F18 F21 67(4)
B2 F17 F18 F21 43(3)
F16 F17 F18 F15 -3(3)
F19 F17 F18 F15 -63(6)
B2 F17 F18 F15 -24(3)
F15 F16 F18 F17 -172(6)
B2 F16 F18 F17 157(5)
F14 F16 F18 F17 -168(5)
F19 F16 F18 F17 138(6)
F13 F16 F18 F17 -176(5)
F17 F16 F18 F19 -138(6)
F15 F16 F18 F19 50(4)
B2 F16 F18 F19 19(3)
F14 F16 F18 F19 55(3)
F13 F16 F18 F19 47(4)
F17 F16 F18 B2 -157(5)
F15 F16 F18 B2 31(3)
F14 F16 F18 B2 35.4(12)
F19 F16 F18 B2 -19(3)
F13 F16 F18 B2 27.2(14)
F17 F16 F18 F20 -121(6)
F15 F16 F18 F20 67(4)
B2 F16 F18 F20 36(3)
F14 F16 F18 F20 71(3)
F19 F16 F18 F20 17(3)
F13 F16 F18 F20 63(3)
F17 F16 F18 F21 -131(5)
F15 F16 F18 F21 57(3)
B2 F16 F18 F21 25.9(16)
F14 F16 F18 F21 61.3(19)
F19 F16 F18 F21 7(3)
F13 F16 F18 F21 53(2)
F17 F16 F18 F15 172(6)
B2 F16 F18 F15 -31(3)
F14 F16 F18 F15 5(3)
F19 F16 F18 F15 -50(4)
F13 F16 F18 F15 -3(3)
F16 B2 F18 F17 -7.3(16)
F22 B2 F18 F17 -143(2)
F19 B2 F18 F17 158(3)
F25 B2 F18 F17 76(2)
F24 B2 F18 F17 -110(3)
F15 B2 F18 F17 -16.1(18)
F26 B2 F18 F17 93(2)
F23 B2 F18 F17 -125.6(18)
F27 B2 F18 F17 75(2)
F21 B2 F18 F17 151(2)
F16 B2 F18 F19 -166(2)
F22 B2 F18 F19 58(2)
F25 B2 F18 F19 -82(3)
F24 B2 F18 F19 92(2)
F17 B2 F18 F19 -158(3)
F15 B2 F18 F19 -174(2)
F26 B2 F18 F19 -65(3)
F23 B2 F18 F19 76.2(19)
F27 B2 F18 F19 -83(3)
F21 B2 F18 F19 -7.2(18)
F22 B2 F18 F16 -136.2(17)
F19 B2 F18 F16 166(2)
F25 B2 F18 F16 83.6(16)
F24 B2 F18 F16 -102(2)
F17 B2 F18 F16 7.3(16)
F15 B2 F18 F16 -8.8(9)
F26 B2 F18 F16 100.2(17)
F23 B2 F18 F16 -118.3(11)
F27 B2 F18 F16 82.5(15)
F21 B2 F18 F16 158.3(10)
F16 B2 F18 F20 -154.6(16)
F22 B2 F18 F20 69(2)
F19 B2 F18 F20 11.0(18)
F25 B2 F18 F20 -71(2)
F24 B2 F18 F20 103(2)
F17 B2 F18 F20 -147(2)
F15 B2 F18 F20 -163.3(17)
F26 B2 F18 F20 -54(2)
F23 B2 F18 F20 87.1(13)
F27 B2 F18 F20 -72(2)
F21 B2 F18 F20 3.8(13)
F16 B2 F18 F21 -158.3(10)
F22 B2 F18 F21 65.5(16)
F19 B2 F18 F21 7.2(18)
F25 B2 F18 F21 -75(2)
F24 B2 F18 F21 99(2)
F17 B2 F18 F21 -151(2)
F15 B2 F18 F21 -167.1(12)
F26 B2 F18 F21 -58(2)
F23 B2 F18 F21 83.3(9)
F27 B2 F18 F21 -75.9(17)
F16 B2 F18 F15 8.8(9)
F22 B2 F18 F15 -127.4(18)
F19 B2 F18 F15 174(2)
F25 B2 F18 F15 92.4(17)
F24 B2 F18 F15 -94(2)
F17 B2 F18 F15 16.1(18)
F26 B2 F18 F15 109.0(19)
F23 B2 F18 F15 -109.5(13)
F27 B2 F18 F15 91.3(16)
F21 B2 F18 F15 167.1(12)
F16 F15 F18 F17 5(4)
F14 F15 F18 F17 -165(5)
F13 F15 F18 F17 179(4)
B2 F15 F18 F17 149(3)
F16 F15 F18 F19 -138(4)
F14 F15 F18 F19 52(4)
F13 F15 F18 F19 36(4)
F17 F15 F18 F19 -143(4)
B2 F15 F18 F19 7(3)
F14 F15 F18 F16 -170(6)
F13 F15 F18 F16 174(5)
F17 F15 F18 F16 -5(4)
B2 F15 F18 F16 145(3)
F16 F15 F18 B2 -145(3)
F14 F15 F18 B2 45(3)
F13 F15 F18 B2 30(2)
F17 F15 F18 B2 -149(3)
F16 F15 F18 F20 -124(4)
F14 F15 F18 F20 66(4)
F13 F15 F18 F20 51(4)
F17 F15 F18 F20 -129(4)
B2 F15 F18 F20 21(3)
F16 F15 F18 F21 -131(3)
F14 F15 F18 F21 59(4)
F13 F15 F18 F21 44(3)
F17 F15 F18 F21 -135(3)
B2 F15 F18 F21 13.9(15)
F17 F18 F19 F20 75(11)
F16 F18 F19 F20 98(9)
B2 F18 F19 F20 116(10)
F21 F18 F19 F20 55(12)
F15 F18 F19 F20 111(9)
F17 F18 F19 F21 20(18)
F16 F18 F19 F21 43(15)
B2 F18 F19 F21 61(14)
F20 F18 F19 F21 -55(12)
F15 F18 F19 F21 55(15)
F16 F18 F19 F17 23(4)
B2 F18 F19 F17 41(6)
F20 F18 F19 F17 -75(11)
F21 F18 F19 F17 -20(18)
F15 F18 F19 F17 35(5)
F17 F18 F19 B2 -41(6)
F16 F18 F19 B2 -18(3)
F20 F18 F19 B2 -116(10)
F21 F18 F19 B2 -61(14)
F15 F18 F19 B2 -5(2)
F17 F18 F19 F22 -81(6)
F16 F18 F19 F22 -58(3)
B2 F18 F19 F22 -39.8(10)
F20 F18 F19 F22 -156(10)
F21 F18 F19 F22 -101(14)
F15 F18 F19 F22 -45(3)
F17 F18 F19 F16 -23(4)
B2 F18 F19 F16 18(3)
F20 F18 F19 F16 -98(10)
F21 F18 F19 F16 -43(15)
F15 F18 F19 F16 12.7(13)
F18 F17 F19 F20 -125(11)
F16 F17 F19 F20 96(9)
F15 F17 F19 F20 104(9)
B2 F17 F19 F20 100(9)
F18 F17 F19 F21 -169(10)
F16 F17 F19 F21 52(7)
F15 F17 F19 F21 60(7)
B2 F17 F19 F21 56(6)
F16 F17 F19 F18 -139(6)
F15 F17 F19 F18 -131(6)
B2 F17 F19 F18 -135(6)
F18 F17 F19 B2 135(6)
F16 F17 F19 B2 -4(3)
F15 F17 F19 B2 4(2)
F18 F17 F19 F22 101(6)
F16 F17 F19 F22 -38(3)
F15 F17 F19 F22 -30(2)
B2 F17 F19 F22 -33.9(8)
F18 F17 F19 F16 139(6)
F15 F17 F19 F16 7.7(18)
B2 F17 F19 F16 4(3)
F16 B2 F19 F20 -140(5)
F22 B2 F19 F20 86(5)
F18 B2 F19 F20 -151(5)
F25 B2 F19 F20 -26(5)
F24 B2 F19 F20 94(5)
F17 B2 F19 F20 -141(5)
F15 B2 F19 F20 -145(5)
F26 B2 F19 F20 -24(5)
F23 B2 F19 F20 95(5)
F27 B2 F19 F20 -39(5)
F21 B2 F19 F20 15(4)
F16 B2 F19 F21 -155(2)
F22 B2 F19 F21 71(2)
F18 B2 F19 F21 -166(3)
F25 B2 F19 F21 -41(2)
F24 B2 F19 F21 80(3)
F17 B2 F19 F21 -156(3)
F15 B2 F19 F21 -160(2)
F26 B2 F19 F21 -39(2)
F23 B2 F19 F21 80(2)
F27 B2 F19 F21 -54(3)
F16 B2 F19 F18 11.0(17)
F22 B2 F19 F18 -123(2)
F25 B2 F19 F18 125(2)
F24 B2 F19 F18 -114.5(17)
F17 B2 F19 F18 9.7(12)
F15 B2 F19 F18 6(2)
F26 B2 F19 F18 127(2)
F23 B2 F19 F18 -114.0(17)
F27 B2 F19 F18 112(2)
F21 B2 F19 F18 166(3)
F16 B2 F19 F17 1.3(10)
F22 B2 F19 F17 -132.5(15)
F18 B2 F19 F17 -9.7(12)
F25 B2 F19 F17 115.6(17)
F24 B2 F19 F17 -124.2(12)
F15 B2 F19 F17 -3.6(17)
F26 B2 F19 F17 117.6(16)
F23 B2 F19 F17 -123.7(9)
F27 B2 F19 F17 102.3(19)
F21 B2 F19 F17 156(3)
F16 B2 F19 F22 133.8(11)
F18 B2 F19 F22 123(2)
F25 B2 F19 F22 -111.9(14)
F24 B2 F19 F22 8.4(19)
F17 B2 F19 F22 132.5(15)
F15 B2 F19 F22 128.9(14)
F26 B2 F19 F22 -109.9(15)
F23 B2 F19 F22 8.8(10)
F27 B2 F19 F22 -125.2(17)
F21 B2 F19 F22 -71(2)
F22 B2 F19 F16 -133.8(11)
F18 B2 F19 F16 -11.0(17)
F25 B2 F19 F16 114.3(12)
F24 B2 F19 F16 -125.4(15)
F17 B2 F19 F16 -1.3(10)
F15 B2 F19 F16 -4.9(11)
F26 B2 F19 F16 116.3(12)
F23 B2 F19 F16 -125.0(6)
F27 B2 F19 F16 101.0(15)
F21 B2 F19 F16 155(2)
F17 F16 F19 F20 -106(9)
F15 F16 F19 F20 90(9)
F18 F16 F19 F20 -126(10)
B2 F16 F19 F20 78(10)
F14 F16 F19 F20 97(9)
F13 F16 F19 F20 94(9)
F17 F16 F19 F21 -144(6)
F15 F16 F19 F21 52(5)
F18 F16 F19 F21 -163(6)
B2 F16 F19 F21 41(4)
F14 F16 F19 F21 60(5)
F13 F16 F19 F21 56(4)
F17 F16 F19 F18 20(3)
F15 F16 F19 F18 -145(3)
B2 F16 F19 F18 -156(4)
F14 F16 F19 F18 -137(3)
F13 F16 F19 F18 -141(3)
F15 F16 F19 F17 -164(4)
F18 F16 F19 F17 -20(3)
B2 F16 F19 F17 -176(3)
F14 F16 F19 F17 -157(3)
F13 F16 F19 F17 -160(3)
F17 F16 F19 B2 176(3)
F15 F16 F19 B2 12(3)
F18 F16 F19 B2 156(4)
F14 F16 F19 B2 18.8(15)
F13 F16 F19 B2 15.5(14)
F17 F16 F19 F22 143(3)
F15 F16 F19 F22 -21(3)
F18 F16 F19 F22 123(4)
B2 F16 F19 F22 -32.8(7)
F14 F16 F19 F22 -14.1(17)
F13 F16 F19 F22 -17.3(16)
F21 F19 F20 F18 145(9)
F17 F19 F20 F18 23(4)
B2 F19 F20 F18 105(9)
F22 F19 F20 F18 155(10)
F16 F19 F20 F18 50(6)
F21 F19 F20 B2 40(8)
F18 F19 F20 B2 -105(9)
F17 F19 F20 B2 -81(7)
F22 F19 F20 B2 51(3)
F16 F19 F20 B2 -54(6)
F17 F18 F20 F19 -120(10)
F16 F18 F20 F19 -94(9)
B2 F18 F20 F19 -61(10)
F21 F18 F20 F19 -40(10)
F15 F18 F20 F19 -78(9)
F17 F18 F20 B2 -59(5)
F19 F18 F20 B2 61(10)
F16 F18 F20 B2 -33(2)
F21 F18 F20 B2 21(7)
F15 F18 F20 B2 -16.6(19)
F16 B2 F20 F19 40(5)
F22 B2 F20 F19 -91(5)
F18 B2 F20 F19 21(4)
F25 B2 F20 F19 157(4)
F24 B2 F20 F19 -97(5)
F17 B2 F20 F19 33(5)
F15 B2 F20 F19 42(5)
F26 B2 F20 F19 157(5)
F23 B2 F20 F19 -89(5)
F27 B2 F20 F19 143(5)
F21 B2 F20 F19 -141(9)
F16 B2 F20 F18 19.2(12)
F22 B2 F20 F18 -112.2(13)
F19 B2 F20 F18 -21(4)
F25 B2 F20 F18 136.5(13)
F24 B2 F20 F18 -117.9(18)
F17 B2 F20 F18 12.5(9)
F15 B2 F20 F18 21.0(18)
F26 B2 F20 F18 135.8(16)
F23 B2 F20 F18 -109.5(13)
F27 B2 F20 F18 122.1(17)
F21 B2 F20 F18 -162(6)
F20 F19 F21 F18 -87(15)
F17 F19 F21 F18 9(8)
B2 F19 F21 F18 57(13)
F22 F19 F21 F18 103(14)
F16 F19 F21 F18 28(11)
F20 F19 F21 B2 -145(7)
F18 F19 F21 B2 -57(13)
F17 F19 F21 B2 -48(5)
F22 F19 F21 B2 45.7(11)
F16 F19 F21 B2 -29(3)
F17 F18 F21 F19 -163(15)
F16 F18 F21 F19 -142(14)
B2 F18 F21 F19 -117(14)
F20 F18 F21 F19 85(15)
F15 F18 F21 F19 -129(14)
F17 F18 F21 B2 -46(4)
F19 F18 F21 B2 117(14)
F16 F18 F21 B2 -24.8(14)
F20 F18 F21 B2 -158(7)
F15 F18 F21 B2 -11.7(12)
F16 B2 F21 F19 26(2)
F22 B2 F21 F19 -103(2)
F18 B2 F21 F19 9(2)
F25 B2 F21 F19 146(2)
F24 B2 F21 F19 -115(3)
F17 B2 F21 F19 20(2)
F15 B2 F21 F19 29(2)
F26 B2 F21 F19 142(2)
F23 B2 F21 F19 -104(2)
F27 B2 F21 F19 130(2)
F16 B2 F21 F18 17.2(8)
F22 B2 F21 F18 -112.6(10)
F19 B2 F21 F18 -9(2)
F25 B2 F21 F18 136.4(12)
F24 B2 F21 F18 -123.8(15)
F17 B2 F21 F18 10.7(7)
F15 B2 F21 F18 19.4(14)
F26 B2 F21 F18 132.6(13)
F23 B2 F21 F18 -112.8(9)
F27 B2 F21 F18 120.5(15)
F16 B2 F22 F24 94(2)
F18 B2 F22 F24 139.2(16)
F19 B2 F22 F24 169(2)
F25 B2 F22 F24 -70(2)
F17 B2 F22 F24 124(2)
F15 B2 F22 F24 54(3)
F26 B2 F22 F24 -91(2)
F23 B2 F22 F24 15(2)
F27 B2 F22 F24 -84(2)
F21 B2 F22 F24 -164.3(19)
F16 B2 F22 F19 -75(3)
F18 B2 F22 F19 -30.0(16)
F25 B2 F22 F19 121(2)
F24 B2 F22 F19 -169(2)
F17 B2 F22 F19 -45(2)
F15 B2 F22 F19 -115(3)
F26 B2 F22 F19 100(2)
F23 B2 F22 F19 -154(3)
F27 B2 F22 F19 107(2)
F21 B2 F22 F19 27(2)
F20 F19 F22 F24 -126(4)
F21 F19 F22 F24 -122(3)
F18 F19 F22 F24 43(3)
F17 F19 F22 F24 30(3)
B2 F19 F22 F24 -12(3)
F16 F19 F22 F24 20(3)
F20 F19 F22 B2 -114(3)
F21 F19 F22 B2 -110(2)
F18 F19 F22 B2 54.4(18)
F17 F19 F22 B2 41.2(12)
F16 F19 F22 B2 32.0(9)
F16 B2 F23 F24 91(3)
F22 B2 F23 F24 -153(3)
F18 B2 F23 F24 146(2)
F19 B2 F23 F24 -179(3)
F25 B2 F23 F24 -50(3)
F17 B2 F23 F24 124(3)
F15 B2 F23 F24 59(3)
F26 B2 F23 F24 -70(3)
F27 B2 F23 F24 -57(3)
F21 B2 F23 F24 -152(2)
B2 F23 F24 F22 39(4)
B2 F23 F24 F13 -49(4)
B2 F22 F24 F23 -138(5)
F19 F22 F24 F23 -129(5)
F19 F22 F24 B2 9(2)
B2 F22 F24 F13 -25(3)
F19 F22 F24 F13 -16(4)
F16 B2 F24 F23 -104(3)
F22 B2 F24 F23 13.8(18)
F18 B2 F24 F23 -42(3)
F19 B2 F24 F23 1(3)
F25 B2 F24 F23 133(2)
F17 B2 F24 F23 -72(4)
F15 B2 F24 F23 -126(2)
F26 B2 F24 F23 117(2)
F27 B2 F24 F23 133(2)
F21 B2 F24 F23 30(3)
F16 B2 F24 F22 -118.0(17)
F18 B2 F24 F22 -56(2)
F19 B2 F24 F22 -13(3)
F25 B2 F24 F22 119.4(17)
F17 B2 F24 F22 -86(3)
F15 B2 F24 F22 -139.7(17)
F26 B2 F24 F22 104(2)
F23 B2 F24 F22 -13.8(18)
F27 B2 F24 F22 119(2)
F21 B2 F24 F22 17(2)
F16 B2 F24 F13 42(3)
F22 B2 F24 F13 160(3)
F18 B2 F24 F13 104(3)
F19 B2 F24 F13 147(3)
F25 B2 F24 F13 -80(2)
F17 B2 F24 F13 74(4)
F15 B2 F24 F13 20(2)
F26 B2 F24 F13 -96(2)
F23 B2 F24 F13 146(3)
F27 B2 F24 F13 -81(2)
F21 B2 F24 F13 177(2)
F15 F13 F24 F23 29(5)
B2 F13 F24 F23 54(4)
F16 F13 F24 F23 30(5)
F15 F13 F24 F22 0(4)
B2 F13 F24 F22 25(3)
F16 F13 F24 F22 1(4)
F15 F13 F24 B2 -25.3(18)
F16 F13 F24 B2 -24.4(10)
C54 C59 C89 C58 -0.3(5)
C57 C58 C89 C59 -0.8(5)
